data_7247188
loop_
_publ_author_name
'Habib, Faiza'
'Tocher, Derek A.'
'Carmalt, Claire J.'

_publ_section_title
;
 Encapsulation of N-containing compounds in a new hydrophilic Cd-based
 crystalline sponge via coordinative alignment method
;
_journal_issue 35
_journal_name_full CrystEngComm
_journal_page_first 5001
_journal_page_last 5011
_journal_paper_doi 10.1039/D3CE00592E
_journal_volume 25
_journal_year 2023
_chemical_formula_moiety 'C153.5 H107.5 Cd7 N19 O40, 6(C3 H6 O), 0.25(C8 H11 N)'
_chemical_formula_sum 'C173.5 H146.25 Cd7 N19.25 O46'
_chemical_formula_weight 4023.64
_chemical_name_systematic xstr1407
_space_group_crystal_system monoclinic
_space_group_IT_number 14
_space_group_name_Hall '-P 2yn'
_space_group_name_H-M_alt 'P 1 21/n 1'
_atom_sites_solution_hydrogens mixed
_atom_sites_solution_primary iterative
_audit_creation_date 2022-08-29
_audit_creation_method
;
Olex2 1.2
(compiled 2018.05.29 svn.r3508 for OlexSys, GUI svn.r5506)
;
_audit_update_record
;
2023-06-12 deposited with the CCDC.	2023-08-04 downloaded from the CCDC.
;
_cell_angle_alpha 90
_cell_angle_beta 94.7053(16)
_cell_angle_gamma 90
_cell_formula_units_Z 4
_cell_length_a 14.1427(3)
_cell_length_b 43.1990(6)
_cell_length_c 33.7991(4)
_cell_measurement_reflns_used 27817
_cell_measurement_temperature 158(11)
_cell_measurement_theta_max 73.3860
_cell_measurement_theta_min 3.9850
_cell_volume 20580.0(6)
_computing_cell_refinement 'CrysAlisPro 1.171.41.112a (Rigaku OD, 2021)'
_computing_data_collection 'CrysAlisPro 1.171.41.112a (Rigaku OD, 2021)'
_computing_data_reduction 'CrysAlisPro 1.171.41.112a (Rigaku OD, 2021)'
_computing_molecular_graphics 'Olex2 (Dolomanov et al., 2009)'
_computing_publication_material 'Olex2 (Dolomanov et al., 2009)'
_computing_structure_refinement 'ShelXL (Sheldrick, 2015)'
_computing_structure_solution 'olex2.solve (Bourhis et al., 2015)'
_diffrn_ambient_environment N~2~
_diffrn_ambient_temperature 158(11)
_diffrn_detector 'CCD plate'
_diffrn_detector_area_resol_mean 5.2031
_diffrn_detector_type Atlas
_diffrn_measured_fraction_theta_full 0.998
_diffrn_measured_fraction_theta_max 0.965
_diffrn_measurement_details
;
List of Runs (angles in degrees, time in seconds):

  # Type    Start    End  Width  t~exp~   \w     \q     \k     \f   Frames
#--------------------------------------------------------------------------
  1  \w    -83.00  -9.00   1.00   12.02    --  -43.17 125.00 -30.00   74
  2  \w    -65.00  29.00   1.00   12.02    --  -43.17  38.00 -60.00   94
  3  \w     10.00  40.00   1.00   12.02    --   43.17 -99.00 -60.00   30
  4  \w     38.00  79.00   1.00   12.02    --   43.17 -99.00 -90.00   41
  5  \w     39.00  66.00   1.00   48.06    --  105.83 -61.00-180.00   27
  6  \w    108.00 133.00   1.00   48.06    --  105.83 -61.00-180.00   25
  7  \w    118.00 151.00   1.00   48.06    --  105.83 125.00 150.00   33
  8  \w     41.00 136.00   1.00   48.06    --  105.83 -77.00  60.00   95
  9  \w     82.00 142.00   1.00   48.06    --  105.83  45.00  30.00   60
 10  \w     80.00 172.00   1.00   48.06    --  105.83  61.00 -30.00   92
 11  \w     48.00 137.00   1.00   48.06    --  105.83 -77.00-120.00   89
;
_diffrn_measurement_device 'four-circle diffractometer'
_diffrn_measurement_device_type 'SuperNova, Dual, Cu at home/near, Atlas'
_diffrn_measurement_method '\w scans'
_diffrn_orient_matrix_type 'CrysAlisPro convention (1999,Acta A55,543-557)'
_diffrn_orient_matrix_UB_11 0.0854327000
_diffrn_orient_matrix_UB_12 -0.0202576000
_diffrn_orient_matrix_UB_13 -0.0088079000
_diffrn_orient_matrix_UB_21 0.0668896000
_diffrn_orient_matrix_UB_22 0.0277622000
_diffrn_orient_matrix_UB_23 0.0086329000
_diffrn_orient_matrix_UB_31 0.0132801000
_diffrn_orient_matrix_UB_32 -0.0094973000
_diffrn_orient_matrix_UB_33 0.0440428000
_diffrn_radiation_monochromator mirror
_diffrn_radiation_probe x-ray
_diffrn_radiation_type CuK\a
_diffrn_radiation_wavelength 1.54184
_diffrn_reflns_av_R_equivalents 0.0625
_diffrn_reflns_av_unetI/netI 0.0792
_diffrn_reflns_Laue_measured_fraction_full 0.998
_diffrn_reflns_Laue_measured_fraction_max 0.965
_diffrn_reflns_limit_h_max 17
_diffrn_reflns_limit_h_min -17
_diffrn_reflns_limit_k_max 52
_diffrn_reflns_limit_k_min -50
_diffrn_reflns_limit_l_max 41
_diffrn_reflns_limit_l_min -23
_diffrn_reflns_number 83443
_diffrn_reflns_point_group_measured_fraction_full 0.998
_diffrn_reflns_point_group_measured_fraction_max 0.965
_diffrn_reflns_theta_full 67.684
_diffrn_reflns_theta_max 73.736
_diffrn_reflns_theta_min 3.453
_diffrn_source 'micro-focus sealed X-ray tube'
_diffrn_source_type 'SuperNova (Cu) X-ray Source'
_exptl_absorpt_coefficient_mu 6.288
_exptl_absorpt_correction_T_max 1.00000
_exptl_absorpt_correction_T_min 0.57698
_exptl_absorpt_correction_type multi-scan
_exptl_absorpt_process_details
;
CrysAlisPro 1.171.41.112a (Rigaku Oxford Diffraction, 2021)
Empirical absorption correction using spherical harmonics,
implemented in SCALE3 ABSPACK scaling algorithm.
;
_exptl_crystal_colour 'clear light colourless'
_exptl_crystal_colour_lustre clear
_exptl_crystal_colour_modifier light
_exptl_crystal_colour_primary colourless
_exptl_crystal_density_diffrn 1.299
_exptl_crystal_description block
_exptl_crystal_F_000 8104
_exptl_crystal_size_max 0.23
_exptl_crystal_size_mid 0.05
_exptl_crystal_size_min 0.04
_refine_diff_density_max 5.109
_refine_diff_density_min -2.444
_refine_diff_density_rms 0.165
_refine_ls_extinction_method none
_refine_ls_goodness_of_fit_ref 1.034
_refine_ls_hydrogen_treatment constr
_refine_ls_matrix_type full
_refine_ls_number_parameters 2103
_refine_ls_number_reflns 40194
_refine_ls_number_restraints 250
_refine_ls_restrained_S_all 1.032
_refine_ls_R_factor_all 0.1102
_refine_ls_R_factor_gt 0.0886
_refine_ls_shift/su_max 0.004
_refine_ls_shift/su_mean 0.000
_refine_ls_structure_factor_coef Fsqd
_refine_ls_weighting_details 'w=1/[\s^2^(Fo^2^)+(0.1390P)^2^+99.2887P] where P=(Fo^2^+2Fc^2^)/3'
_refine_ls_weighting_scheme calc
_refine_ls_wR_factor_gt 0.2398
_refine_ls_wR_factor_ref 0.2594
_reflns_Friedel_coverage 0.000
_reflns_number_gt 29576
_reflns_number_total 40194
_reflns_threshold_expression 'I > 2\s(I)'
_cod_data_source_file d3ce00592e2.cif
_cod_data_source_block xstr1407_auto
_cod_depositor_comments 'Adding full bibliography for 7247186--7247196.cif.'
_cod_original_formula_sum 'C173.50 H146.25 Cd7 N19.25 O46'
_cod_database_code 7247188
_shelx_shelxl_version_number 2017/1
_chemical_oxdiff_formula Cd7C150H110N25O35
_shelx_space_group_comment
;
The symmetry employed for this shelxl refinement is uniquely defined
by the following loop, which should always be used as a source of
symmetry information in preference to the above space-group names.
They are only intended as comments.
;
_shelx_estimated_absorpt_t_max 0.787
_shelx_estimated_absorpt_t_min 0.326
_diffrn_oxdiff_digest_frames
;
01980541ef50674718361a5f4f87bc324300027fe6b
;
_reflns_odcompleteness_completeness 99.80
_reflns_odcompleteness_iscentric 1
_reflns_odcompleteness_theta 66.97
_olex2_refinement_description
;
1. Fixed Uiso
 At 1.2 times of:
  All C(H) groups, All C(H,H) groups, All N(H) groups
 At 1.5 times of:
  All H(H,H) groups, All C(H,H,H) groups, All O(H,H) groups
2. Restrained distances
 N20-C184 = N20-C185
 1.45 with sigma of 0.02
 C172-C174 = C172-C173
 1.54 with sigma of 0.02
 O47-C175
 2.3 with sigma of 0.02
 C160-C162 = C160-C161 = C166-C168 = C166-C167 = C159-C157 = C157-C158 = C170-
 C169 = C169-C171 = C163-C165 = C164-C163 = C172-C174 = C172-C173 = C176-C175 =
 C176-C177
 1.54 with sigma of 0.02
 C176-C177 = C176-C175
 1.54 with sigma of 0.02
 C166-C167 = C166-C168
 1.54 with sigma of 0.02
 C159-C157 = C158-C157 = C167-C166 = C168-C166 = C161-C160 = C162-C160 = C165-
 C163 = C164-C163 = C170-C169 = C171-C169 = C176-C175 = C177-C176 = C173-C172 =
 C174-C172
 1.54 with sigma of 0.002
 O43-C166 = O44-C160 = O41-C157 = O42-C169 = O46-C172 = O45-C163 = O47-C176
 1.23 with sigma of 0.002
 Cd5-N10
 2.3 with sigma of 0.002
 O46-C173
 2.4 with sigma of 0.002
3. Uiso/Uaniso restraints and constraints
C81 \\sim N10 \\sim C77 \\sim C78 \\sim C79 \\sim C80: within 1.7A with sigma
of 0.004 and sigma for terminal atoms of 0.008
Uanis(C176) \\sim Ueq, Uanis(C175) \\sim Ueq, Uanis(O47) \\sim Ueq, Uanis(C177)
\\sim Ueq, Uanis(C173) \\sim Ueq, Uanis(C172) \\sim Ueq, Uanis(C174) \\sim Ueq,
Uanis(O46) \\sim Ueq: with sigma of 0.001 and sigma for terminal atoms of 0.002
Uanis(C165) \\sim Ueq, Uanis(C163) \\sim Ueq, Uanis(C164) \\sim Ueq, Uanis(O45)
\\sim Ueq: with sigma of 0.001 and sigma for terminal atoms of 0.002
Uanis(N11) \\sim Ueq, Uanis(C86) \\sim Ueq, Uanis(C85) \\sim Ueq, Uanis(C84)
\\sim Ueq, Uanis(C83) \\sim Ueq, Uanis(C82) \\sim Ueq: with sigma of 0.001 and
sigma for terminal atoms of 0.002
Uanis(O41) \\sim Ueq, Uanis(C157) \\sim Ueq, Uanis(C159) \\sim Ueq, Uanis(C158)
\\sim Ueq: with sigma of 0.001 and sigma for terminal atoms of 0.002
Uanis(N10) \\sim Ueq, Uanis(C77) \\sim Ueq, Uanis(C78) \\sim Ueq, Uanis(C79)
\\sim Ueq, Uanis(C80) \\sim Ueq, Uanis(C81) \\sim Ueq: with sigma of 0.001 and
sigma for terminal atoms of 0.002
Uanis(N1) = Uanis(C5) = Uanis(C4) = Uanis(C3) = Uanis(C2) = Uanis(C1)
Uanis(C169) = Uanis(C171) = Uanis(C170) = Uanis(O42)
Uanis(N20) = Uanis(C185) = Uanis(C184) = Uanis(C183) = Uanis(C178) =
Uanis(C182) = Uanis(C179) = Uanis(C181) = Uanis(C180)
Uanis(N2) = Uanis(C41A) = Uanis(C40A) = Uanis(C40B) = Uanis(C41B) = Uanis(C39)
= Uanis(C38) = Uanis(C37)
Uanis(O32) = Uanis(C122) = Uanis(O33)
Uanis(C81) = Uanis(N10) = Uanis(C77) = Uanis(C78) = Uanis(C79) = Uanis(C80)
4. Others
 Fixed Sof: C1(0.5) H1(0.5) C2(0.5) H2(0.5) C3(0.5) H3A(0.5) C4(0.5) H4A(0.5)
 C5(0.5) H5A(0.5) H39(0.65) H39A(0.35) C41B(0.65) H41B(0.65) C40B(0.65)
 H40B(0.65) C172(0.5) C174(0.5) H0AA(0.5) H1AA(0.5) H2AA(0.5) C173(0.5)
 H3AA(0.5) H4AA(0.5) H5AA(0.5) C185(0.25) H6AA(0.25) H7AA(0.25) H8AA(0.25)
 N20(0.25) C184(0.25) H9AA(0.25) H0BA(0.25) H1BA(0.25) O47(0.5) C176(0.5)
 C175(0.5) H5BA(0.5) H6BA(0.5) H7BA(0.5) C177(0.5) H8BA(0.5) H9BA(0.5)
 H0CA(0.5) C183(0.25) C178(0.25) H1CA(0.25) C179(0.25) H2CA(0.25) C180(0.25)
 H3CA(0.25) C181(0.25) H4CA(0.25) C182(0.25) H5CA(0.25) O46(0.5) C40A(0.35)
 H40A(0.35) C41A(0.35) H41A(0.35)
 Fixed Uiso: H9AA(0.14573)
5.a Rotating group:
 O22(H22A,H22B)
5.b Aromatic/amide H refined with riding coordinates:
 N8(H8), N16(H16), N6(H6), N3(H3), N15(H15), N14(H14), N18(H18), C87(H87),
 C88(H88), C89(H89), C90(H90), C91(H91), N7(H7), N5(H5), N17(H17), N13(H13),
 N4(H4), C51(H51), C150(H150), C15(H15A), C133(H133), C103(H103), C131(H131),
 C101(H101), C105(H105), C19(H19), C55(H55), C17(H17A), C108(H108), C53(H53),
 C135(H135), C23(H23), C149(H149), C142(H142), C47(H47), C98(H98), C48(H48),
 C22(H22), C45(H45), C44(H44), C139(H139), C9(H9), C138(H138), C33(H33),
 C36(H36), C34(H34), C12(H12), C141(H141), C59(H59), C66(H66), C97(H97),
 C112(H112), C72(H72), C73(H73), C74(H74), C75(H75), C76(H76), C58(H58),
 C61(H61), C30(H30), C1(H1), C2(H2), C3(H3A), C4(H4A), C5(H5A), C120(H120),
 C125(H125), C11(H11), C69(H69), C8(H8A), C127(H127), C119(H119), C31(H31),
 C146(H146), C147(H147), C26(H26), C67(H67), C62(H62), C25(H25), C111(H111),
 C128(H128), C109(H109), C94(H94), C70(H70), C116(H116), C95(H95), C117(H117),
 C124(H124), C39(H39), C39(H39A), C86(H86), C82(H82), C83(H83), C84(H84),
 C85(H85), C38(H38), C152(H152), C156(H156), C155(H155), C154(H154), C153(H153),
  C41B(H41B), C40B(H40B), C37(H37), C81(H81), C77(H77), C78(H78), C79(H79),
 C80(H80), C178(H1CA), C179(H2CA), C180(H3CA), C181(H4CA), C182(H5CA),
 C40A(H40A), C41A(H41A)
5.c Fitted hexagon refined as free rotating group:
 N12(C87,C88,C89,C90,C91), N9(C72,C73,C74,C75,C76), N1(C1,C2,C3,C4,C5),
 C86(N11,C82,C83,C84,C85), C152(N19,C156,C155,C154,C153), C81(N10,C77,C78,C79,
 C80), C183(C178,C179,C180,C181,C182)
5.d Idealised Me refined as rotating group:
 C168(H,HA,HB), C161(HC,HD,HE), C164(HF,HG,HH), C159(HI,HJ,HK), C158(HL,HM,HN),
  C165(HO,HP,HQ), C170(HR,HS,HT), C167(HU,HV,HW), C171(HX,HY,HZ), C174(H0AA,
 H1AA,H2AA), C173(H3AA,H4AA,H5AA), C185(H6AA,H7AA,H8AA), C184(H9AA,H0BA,H1BA),
 C162(H2BA,H3BA,H4BA), C175(H5BA,H6BA,H7BA), C177(H8BA,H9BA,H0CA)
;
_olex2_submission_original_sample_id xstr1407
_olex2_submission_special_instructions 'No special instructions were received'
_oxdiff_exptl_absorpt_empirical_details
;
Empirical correction (ABSPACK) includes:
- Absorption correction using spherical harmonics
- Frame scaling
- Detector area scaling
;
_oxdiff_exptl_absorpt_empirical_full_max 1.621
_oxdiff_exptl_absorpt_empirical_full_min 0.658

loop_
_space_group_symop_operation_xyz
'x, y, z'
'-x+1/2, y+1/2, -z+1/2'
'-x, -y, -z'
'x-1/2, -y-1/2, z-1/2'

loop_
_atom_site_label
_atom_site_type_symbol
_atom_site_fract_x
_atom_site_fract_y
_atom_site_fract_z
_atom_site_U_iso_or_equiv
_atom_site_adp_type
_atom_site_occupancy
_atom_site_site_symmetry_order
_atom_site_calc_flag
_atom_site_refinement_flags_posn
_atom_site_refinement_flags_adp
_atom_site_refinement_flags_occupancy
_atom_site_disorder_assembly
_atom_site_disorder_group
Cd4 Cd 0.55744(4) 0.58117(2) 0.41060(2) 0.03200(13) Uani 1 1 d . . . . .
Cd2 Cd 0.42753(4) 0.14468(2) 0.45445(2) 0.03438(14) Uani 1 1 d . . . . .
Cd6 Cd 0.61459(5) 0.66109(2) 0.41341(2) 0.03532(14) Uani 1 1 d . . . . .
Cd3 Cd 0.72477(5) 0.39503(2) 0.90320(2) 0.03974(15) Uani 1 1 d . . . . .
Cd7 Cd 0.85151(5) 0.86075(2) -0.11526(2) 0.03893(15) Uani 1 1 d . . . . .
Cd1 Cd 0.64487(5) 0.10163(2) 0.43723(2) 0.04302(16) Uani 1 1 d . . . . .
Cd5 Cd 0.70906(6) 0.61584(2) 0.33039(2) 0.05227(19) Uani 1 1 d D . . . .
O15 O 0.8563(4) 0.32961(12) 0.15981(15) 0.0346(12) Uani 1 1 d . . . . .
O6 O 0.9135(4) -0.08949(12) 0.86713(17) 0.0376(12) Uani 1 1 d . . . . .
O11 O 0.9809(5) 0.39582(13) 0.91882(16) 0.0421(14) Uani 1 1 d . . . . .
O31 O 0.9693(4) 0.82000(13) 0.88496(17) 0.0402(13) Uani 1 1 d . . . . .
O17 O 0.8058(4) 0.38846(13) -0.03143(16) 0.0382(13) Uani 1 1 d . . . . .
O19 O 0.6231(5) 0.54436(13) 0.37506(18) 0.0486(16) Uani 1 1 d . . . . .
O1 O 0.5165(5) 0.13177(16) 0.51001(16) 0.0505(16) Uani 1 1 d . . . . .
O34 O 0.9612(5) 0.82714(13) 0.33575(16) 0.0414(14) Uani 1 1 d . . . . .
O38 O 0.9141(5) 0.82730(12) 0.15003(15) 0.0395(13) Uani 1 1 d . . . . .
O4 O 0.8872(4) 0.07122(12) 0.85396(16) 0.0368(12) Uani 1 1 d . . . . .
O29 O 0.9360(5) 0.70351(12) 0.71828(17) 0.0433(14) Uani 1 1 d . . . . .
O40 O 0.8439(5) 0.85732(17) -0.04996(17) 0.0514(16) Uani 1 1 d . . . . .
O25 O 0.9215(5) 0.57083(13) 0.64800(18) 0.0469(15) Uani 1 1 d . . . . .
O14 O 0.8198(5) 0.26039(14) 0.28435(19) 0.0518(17) Uani 1 1 d . . . . .
O7 O 0.8610(5) 0.18634(14) 0.8650(2) 0.0506(16) Uani 1 1 d . . . . .
O21 O 0.5944(4) 0.62094(12) 0.37264(15) 0.0352(12) Uani 1 1 d . . . . .
O23 O 0.6713(5) 0.58240(15) 0.46132(17) 0.0483(16) Uani 1 1 d . . . . .
O16 O 0.6520(5) 0.37915(17) -0.04059(18) 0.0536(17) Uani 1 1 d . . . . .
O37 O 1.1406(6) 1.07639(14) 0.3538(2) 0.0596(19) Uani 1 1 d . . . . .
O39 O 0.9851(6) 0.87765(13) -0.05621(16) 0.0486(16) Uani 1 1 d . . . . .
O9 O 0.8198(5) 0.34440(15) 0.9023(2) 0.0568(19) Uani 1 1 d . . . . .
O12 O 0.5376(5) 0.17558(14) 0.4314(2) 0.0550(18) Uani 1 1 d . . . . .
O26 O 1.0977(6) 0.59374(15) 0.82340(18) 0.060(2) Uani 1 1 d . . . . .
O13 O 0.6640(6) 0.14896(14) 0.4145(2) 0.0560(18) Uani 1 1 d . . . . .
O32 O 0.7102(7) 0.69605(18) 0.3915(2) 0.0766(16) Uani 1 1 d . . . . .
O24 O 0.7253(5) 0.63020(15) 0.44725(18) 0.0478(15) Uani 1 1 d . . . . .
N8 N 0.7047(6) 0.42226(15) 0.2765(2) 0.0421(17) Uani 1 1 d . . . . .
H8 H 0.699196 0.420872 0.250390 0.051 Uiso 1 1 calc R . . . .
O36 O 1.1812(6) 1.05341(15) 0.4105(2) 0.063(2) Uani 1 1 d . . . . .
O10 O 0.8582(6) 0.41367(19) 0.8795(2) 0.064(2) Uani 1 1 d . . . . .
O8 O 0.6777(7) 0.35082(14) 0.8720(2) 0.067(2) Uani 1 1 d . . . . .
O5 O 0.7612(6) -0.09635(15) 0.8695(3) 0.068(2) Uani 1 1 d . . . . .
N16 N 0.9549(5) 0.78826(15) 0.28996(19) 0.0370(15) Uani 1 1 d . . . . .
H16 H 0.978592 0.782596 0.267803 0.044 Uiso 1 1 calc R . . . .
N6 N 0.7119(5) 0.27841(15) 0.32576(19) 0.0372(16) Uani 1 1 d . . . . .
H6 H 0.682563 0.295433 0.332167 0.045 Uiso 1 1 calc R . . . .
N3 N 0.6741(6) 0.10792(16) 0.68936(19) 0.0416(17) Uani 1 1 d . . . . .
H3 H 0.680430 0.089770 0.701102 0.050 Uiso 1 1 calc R . . . .
N15 N 1.0159(5) 0.69923(14) 0.77923(18) 0.0310(13) Uani 1 1 d . . . . .
H15 H 1.051490 0.686723 0.794685 0.037 Uiso 1 1 calc R . . . .
O30 O 0.9036(7) 0.83691(15) 0.8282(2) 0.066(2) Uani 1 1 d . . . . .
N2 N 0.3719(9) 0.1861(2) 0.4901(3) 0.0776(16) Uani 1 1 d . . . . .
N14 N 1.0745(5) 0.55131(15) 0.7854(2) 0.0375(15) Uani 1 1 d . . . . .
H14 H 1.060531 0.545176 0.760775 0.045 Uiso 1 1 calc R . . . .
N18 N 0.9822(5) 0.87258(15) 0.13298(18) 0.0364(15) Uani 1 1 d . . . . .
H18 H 1.011827 0.889140 0.142784 0.044 Uiso 1 1 calc R . . . .
N12 N 0.5856(4) 0.68634(14) 0.47016(14) 0.0460(18) Uani 1 1 d . . . . .
C87 C 0.5044(5) 0.70408(17) 0.4729(2) 0.069(3) Uani 1 1 d G . . . .
H87 H 0.463596 0.708288 0.449808 0.082 Uiso 1 1 calc R . . . .
C88 C 0.4829(6) 0.7157(2) 0.5095(3) 0.096(5) Uani 1 1 d G . . . .
H88 H 0.427459 0.727783 0.511378 0.116 Uiso 1 1 calc R . . . .
C89 C 0.5427(7) 0.7095(2) 0.54331(19) 0.099(5) Uani 1 1 d G . . . .
H89 H 0.528004 0.717415 0.568303 0.118 Uiso 1 1 calc R . . . .
C90 C 0.6239(7) 0.6918(2) 0.54055(15) 0.089(5) Uani 1 1 d G . . . .
H90 H 0.664685 0.687550 0.563658 0.106 Uiso 1 1 calc R . . . .
C91 C 0.6453(5) 0.68018(18) 0.50397(18) 0.073(4) Uani 1 1 d G . . . .
H91 H 0.700823 0.668053 0.502088 0.088 Uiso 1 1 calc R . . . .
N7 N 0.7138(5) 0.35298(18) 0.14523(18) 0.0395(16) Uani 1 1 d . . . . .
H7 H 0.661211 0.358565 0.155497 0.047 Uiso 1 1 calc R . . . .
O3 O 0.6837(6) 0.15990(15) 0.69734(19) 0.061(2) Uani 1 1 d . . . . .
O35 O 1.0655(7) 0.94548(14) 0.23913(19) 0.065(2) Uani 1 1 d . . . . .
O2 O 0.6265(7) 0.09635(18) 0.50179(17) 0.065(2) Uani 1 1 d . . . . .
O18 O 0.7354(7) 0.39505(15) 0.33297(19) 0.063(2) Uani 1 1 d . . . . .
N5 N 0.7414(6) 0.20965(15) 0.8274(2) 0.0434(17) Uani 1 1 d . . . . .
H5 H 0.696299 0.205916 0.808512 0.052 Uiso 1 1 calc R . . . .
N17 N 1.0724(6) 0.93422(15) 0.3047(2) 0.0395(16) Uani 1 1 d . . . . .
H17 H 1.071493 0.918910 0.321805 0.047 Uiso 1 1 calc R . . . .
N13 N 0.9320(6) 0.61780(16) 0.6191(2) 0.0415(16) Uani 1 1 d . . . . .
H13 H 0.957725 0.636250 0.622446 0.050 Uiso 1 1 calc R . . . .
O28 O 1.1620(6) 0.42455(16) 0.8785(2) 0.064(2) Uani 1 1 d . . . . .
N4 N 0.7566(6) 0.04666(15) 0.8251(2) 0.0417(16) Uani 1 1 d . . . . .
H4 H 0.701524 0.049962 0.811702 0.050 Uiso 1 1 calc R . . . .
O27 O 1.1354(8) 0.45382(19) 0.9291(2) 0.081(3) Uani 1 1 d . . . . .
C46 C 0.6938(6) 0.25199(18) 0.3482(2) 0.0379(18) Uani 1 1 d . . . . .
C102 C 0.9978(6) 0.65415(16) 0.7361(2) 0.0342(17) Uani 1 1 d . . . . .
O20 O 0.6755(8) 0.56518(16) 0.3203(2) 0.076(3) Uani 1 1 d . . . . .
C132 C 0.9860(6) 0.85819(16) 0.2025(2) 0.0319(16) Uani 1 1 d . . . . .
C134 C 1.0293(6) 0.89391(17) 0.2557(2) 0.0325(16) Uani 1 1 d . . . . .
C14 C 0.7273(6) 0.12992(17) 0.7543(2) 0.0313(15) Uani 1 1 d . . . . .
O42 O 0.9692(8) 0.4854(3) 0.2909(3) 0.099(2) Uani 1 1 d D . . . .
C18 C 0.7780(6) 0.10089(17) 0.8134(2) 0.0307(15) Uani 1 1 d . . . . .
O44 O 0.6694(8) 0.43282(19) 0.1896(2) 0.079(3) Uani 1 1 d D . . . .
C52 C 0.7606(6) 0.33945(17) 0.2128(2) 0.0320(16) Uani 1 1 d . . . . .
C51 C 0.7720(6) 0.31189(18) 0.2343(2) 0.0309(15) Uani 1 1 d . . . . .
H51 H 0.785648 0.293165 0.221158 0.037 Uiso 1 1 calc R . . . .
O45 O 0.4283(6) 0.39334(18) 0.1238(2) 0.0650(19) Uani 1 1 d D U . . .
C150 C 1.0227(7) 0.88762(19) 0.0689(2) 0.0386(18) Uani 1 1 d . . . . .
H150 H 1.071896 0.899936 0.081653 0.046 Uiso 1 1 calc R . . . .
C15 C 0.7446(6) 0.15711(17) 0.7757(2) 0.0362(17) Uani 1 1 d . . . . .
H15A H 0.735299 0.176430 0.762483 0.043 Uiso 1 1 calc R . . . .
C130 C 0.9938(6) 0.84065(17) 0.2704(2) 0.0313(16) Uani 1 1 d . . . . .
C54 C 0.7409(6) 0.36757(18) 0.2734(2) 0.0363(18) Uani 1 1 d . . . . .
C133 C 1.0096(6) 0.88780(17) 0.2155(2) 0.0314(15) Uani 1 1 d . . . . .
H133 H 1.012463 0.904081 0.196720 0.038 Uiso 1 1 calc R . . . .
C20 C 0.8131(6) 0.07155(18) 0.8328(2) 0.0339(16) Uani 1 1 d . . . . .
C103 C 1.0286(6) 0.63348(17) 0.7660(2) 0.0316(16) Uani 1 1 d . . . . .
H103 H 1.045128 0.640876 0.792161 0.038 Uiso 1 1 calc R . . . .
O43 O 1.1695(7) 0.45691(17) 0.2138(3) 0.083(3) Uani 1 1 d D . . . .
C16 C 0.7748(6) 0.15675(17) 0.8155(2) 0.0349(16) Uani 1 1 d . . . . .
C131 C 0.9790(6) 0.83445(18) 0.2302(2) 0.0357(17) Uani 1 1 d . . . . .
H131 H 0.964152 0.814005 0.221422 0.043 Uiso 1 1 calc R . . . .
C6 C 0.5774(7) 0.1135(2) 0.5224(2) 0.044(2) Uani 1 1 d . . . . .
C137 C 1.0903(6) 0.96415(19) 0.3204(3) 0.0380(17) Uani 1 1 d . . . . .
C101 C 0.9751(6) 0.64337(18) 0.6975(2) 0.0343(16) Uani 1 1 d . . . . .
H101 H 0.955810 0.657498 0.676831 0.041 Uiso 1 1 calc R . . . .
C105 C 1.0106(6) 0.59110(18) 0.7197(2) 0.0369(18) Uani 1 1 d . . . . .
H105 H 1.013798 0.569614 0.714020 0.044 Uiso 1 1 calc R . . . .
C19 C 0.7433(6) 0.10168(18) 0.7733(2) 0.0362(17) Uani 1 1 d . . . . .
H19 H 0.730705 0.082924 0.759142 0.043 Uiso 1 1 calc R . . . .
C49 C 0.7689(6) 0.28107(18) 0.2954(2) 0.0332(16) Uani 1 1 d . . . . .
C55 C 0.7520(6) 0.33976(18) 0.2943(2) 0.0327(16) Uani 1 1 d . . . . .
H55 H 0.751736 0.340042 0.322361 0.039 Uiso 1 1 calc R . . . .
C43 C 0.6442(6) 0.20079(18) 0.3929(2) 0.0372(18) Uani 1 1 d . . . . .
C28 C 0.7981(6) 0.18566(18) 0.8392(2) 0.0372(17) Uani 1 1 d . . . . .
C145 C 0.9660(6) 0.87101(18) 0.0912(2) 0.0341(16) Uani 1 1 d . . . . .
C17 C 0.7930(6) 0.12846(18) 0.8342(2) 0.0342(16) Uani 1 1 d . . . . .
H17A H 0.815814 0.127953 0.861422 0.041 Uiso 1 1 calc R . . . .
C148 C 0.9343(7) 0.87031(19) 0.0092(2) 0.042(2) Uani 1 1 d . . . . .
C56 C 0.7806(6) 0.33995(17) 0.1699(2) 0.0332(16) Uani 1 1 d . . . . .
C136 C 1.0564(6) 0.92677(17) 0.2655(2) 0.0355(17) Uani 1 1 d . . . . .
C108 C 1.1054(8) 0.5334(2) 0.8547(3) 0.049(2) Uani 1 1 d . . . . .
H108 H 1.100093 0.553737 0.865053 0.059 Uiso 1 1 calc R . . . .
C104 C 1.0353(6) 0.60162(17) 0.7578(2) 0.0336(16) Uani 1 1 d . . . . .
C115 C 1.0001(6) 0.72934(17) 0.7936(2) 0.0335(16) Uani 1 1 d . . . . .
C10 C 0.6449(7) 0.1087(2) 0.6481(2) 0.043(2) Uani 1 1 d . . . . .
C126 C 0.9048(7) 0.76523(18) 0.3093(2) 0.0387(18) Uani 1 1 d . . . . .
C100 C 0.9808(6) 0.61208(18) 0.6895(2) 0.0347(17) Uani 1 1 d . . . . .
C129 C 0.9707(6) 0.81777(18) 0.3012(2) 0.0359(17) Uani 1 1 d . . . . .
C50 C 0.7632(6) 0.31196(17) 0.2754(2) 0.0315(15) Uani 1 1 d . . . . .
C53 C 0.7434(6) 0.36702(18) 0.2322(2) 0.0363(18) Uani 1 1 d . . . . .
H53 H 0.733301 0.385570 0.217333 0.044 Uiso 1 1 calc R . . . .
C135 C 1.0195(6) 0.87054(17) 0.2830(2) 0.0329(16) Uani 1 1 d . . . . .
H135 H 1.030474 0.874836 0.310569 0.039 Uiso 1 1 calc R . . . .
C118 C 0.9733(7) 0.78707(18) 0.8284(2) 0.0407(19) Uani 1 1 d . . . . .
C114 C 0.9806(6) 0.68809(17) 0.7435(2) 0.0323(16) Uani 1 1 d . . . . .
C121 C 0.9492(7) 0.81648(19) 0.8479(3) 0.044(2) Uani 1 1 d . . . . .
C23 C 0.8844(7) -0.02698(19) 0.8426(3) 0.0416(19) Uani 1 1 d . . . . .
H23 H 0.946443 -0.035056 0.840820 0.050 Uiso 1 1 calc R . . . .
O33 O 0.7345(7) 0.66782(18) 0.3378(2) 0.0766(16) Uani 1 1 d . . . . .
C7 C 0.6006(7) 0.1104(2) 0.5666(2) 0.0403(19) Uani 1 1 d . . . . .
C60 C 0.7249(7) 0.3728(2) 0.0251(2) 0.042(2) Uani 1 1 d . . . . .
C149 C 1.0104(7) 0.88702(18) 0.0275(2) 0.0392(19) Uani 1 1 d . . . . .
H149 H 1.052959 0.897780 0.012011 0.047 Uiso 1 1 calc R . . . .
C107 C 1.0969(7) 0.52760(19) 0.8142(3) 0.0412(19) Uani 1 1 d . . . . .
C142 C 1.1072(7) 0.9665(2) 0.3612(2) 0.043(2) Uani 1 1 d . . . . .
H142 H 1.106522 0.948369 0.377169 0.051 Uiso 1 1 calc R . . . .
C96 C 0.8842(7) 0.6119(2) 0.5823(2) 0.0414(19) Uani 1 1 d . . . . .
C32 C 0.7500(8) 0.3016(2) 0.8673(3) 0.046(2) Uani 1 1 d . . . . .
C47 C 0.6197(7) 0.25398(19) 0.3733(2) 0.043(2) Uani 1 1 d . . . . .
H47 H 0.585238 0.272726 0.375116 0.052 Uiso 1 1 calc R . . . .
C64 C 0.7268(7) 0.39655(18) 0.2967(2) 0.0399(19) Uani 1 1 d . . . . .
C106 C 1.0727(6) 0.58194(18) 0.7920(2) 0.0340(16) Uani 1 1 d . . . . .
C140 C 1.1221(7) 1.0216(2) 0.3565(3) 0.045(2) Uani 1 1 d . . . . .
C98 C 0.7659(7) 0.58669(19) 0.5382(3) 0.0424(19) Uani 1 1 d . . . . .
H98 H 0.720117 0.570754 0.533472 0.051 Uiso 1 1 calc R . . . .
C65 C 0.6893(7) 0.4518(2) 0.2932(3) 0.044(2) Uani 1 1 d . . . . .
C93 C 0.7818(7) 0.6073(2) 0.5078(2) 0.0399(18) Uani 1 1 d . . . . .
C24 C 0.8120(7) -0.04614(19) 0.8542(3) 0.044(2) Uani 1 1 d . . . . .
C27 C 0.8303(8) -0.07944(19) 0.8641(3) 0.046(2) Uani 1 1 d . . . . .
C110 C 1.1320(8) 0.4779(2) 0.8656(3) 0.048(2) Uani 1 1 d . . . . .
C99 C 0.9430(7) 0.59799(18) 0.6504(2) 0.0370(18) Uani 1 1 d . . . . .
C48 C 0.5975(7) 0.22861(19) 0.3952(3) 0.043(2) Uani 1 1 d . . . . .
H48 H 0.548217 0.230323 0.412602 0.051 Uiso 1 1 calc R . . . .
O22 O 0.8159(7) 0.6102(3) 0.2820(3) 0.104(4) Uani 1 1 d . . . . .
H22A H 0.834984 0.629265 0.271600 0.156 Uiso 1 1 d GR . . . .
H22B H 0.788408 0.600517 0.259063 0.156 Uiso 1 1 d GR . . . .
C22 C 0.8657(8) 0.0036(2) 0.8337(3) 0.049(2) Uani 1 1 d . . . . .
H22 H 0.914899 0.016376 0.825381 0.059 Uiso 1 1 calc R . . . .
C45 C 0.7436(7) 0.2241(2) 0.3462(3) 0.051(2) Uani 1 1 d . . . . .
H45 H 0.795077 0.222396 0.329946 0.061 Uiso 1 1 calc R . . . .
C44 C 0.7164(8) 0.1990(2) 0.3685(3) 0.051(2) Uani 1 1 d . . . . .
H44 H 0.749267 0.179949 0.366584 0.061 Uiso 1 1 calc R . . . .
C139 C 1.1043(8) 1.0191(2) 0.3157(3) 0.049(2) Uani 1 1 d . . . . .
H139 H 1.102405 1.037317 0.299852 0.059 Uiso 1 1 calc R . . . .
C29 C 0.7474(7) 0.2401(2) 0.8424(3) 0.044(2) Uani 1 1 d . . . . .
C9 C 0.5834(7) 0.1307(2) 0.6317(2) 0.047(2) Uani 1 1 d . . . . .
H9 H 0.557071 0.145506 0.648535 0.056 Uiso 1 1 calc R . . . .
C13 C 0.6929(7) 0.1339(2) 0.7116(3) 0.044(2) Uani 1 1 d . . . . .
C138 C 1.0894(8) 0.99077(19) 0.2978(3) 0.049(2) Uani 1 1 d . . . . .
H138 H 1.078465 0.989494 0.269773 0.058 Uiso 1 1 calc R . . . .
C33 C 0.8275(8) 0.2832(2) 0.8739(3) 0.048(2) Uani 1 1 d . . . . .
H33 H 0.883420 0.291485 0.887334 0.058 Uiso 1 1 calc R . . . .
C21 C 0.7780(7) 0.01575(18) 0.8367(3) 0.044(2) Uani 1 1 d . . . . .
C36 C 0.9420(9) 0.4115(3) 0.8904(3) 0.059(3) Uani 1 1 d . . . . .
H36 H 0.983786 0.423203 0.875612 0.071 Uiso 1 1 calc R . . . .
C34 C 0.8275(7) 0.2524(2) 0.8614(3) 0.050(2) Uani 1 1 d . . . . .
H34 H 0.882877 0.240036 0.866164 0.060 Uiso 1 1 calc R . . . .
C12 C 0.6585(8) 0.0873(2) 0.5830(3) 0.048(2) Uani 1 1 d . . . . .
H12 H 0.682109 0.071794 0.566559 0.057 Uiso 1 1 calc R . . . .
C141 C 1.1250(7) 0.9949(2) 0.3788(3) 0.045(2) Uani 1 1 d . . . . .
H141 H 1.139504 0.996137 0.406711 0.054 Uiso 1 1 calc R . . . .
C59 C 0.8030(8) 0.3771(2) 0.0505(3) 0.049(2) Uani 1 1 d . . . . .
H59 H 0.859434 0.384819 0.040607 0.058 Uiso 1 1 calc R . . . .
C66 C 0.7126(8) 0.4781(2) 0.2724(3) 0.050(2) Uani 1 1 d . . . . .
H66 H 0.738461 0.475707 0.247503 0.061 Uiso 1 1 calc R . . . .
C97 C 0.8155(7) 0.5888(2) 0.5755(3) 0.046(2) Uani 1 1 d . . . . .
H97 H 0.802809 0.574791 0.596071 0.056 Uiso 1 1 calc R . . . .
C112 C 1.1068(7) 0.4980(2) 0.7994(3) 0.046(2) Uani 1 1 d . . . . .
H112 H 1.101692 0.494578 0.771525 0.055 Uiso 1 1 calc R . . . .
N9 N 0.6000(6) 0.62860(18) 0.2765(2) 0.071(3) Uani 1 1 d . . . . .
C72 C 0.5419(7) 0.60590(18) 0.2583(3) 0.086(4) Uani 1 1 d G . . . .
H72 H 0.541103 0.585690 0.269362 0.103 Uiso 1 1 calc R . . . .
C73 C 0.4848(7) 0.6128(3) 0.2240(3) 0.106(6) Uani 1 1 d G . . . .
H73 H 0.445015 0.597281 0.211584 0.127 Uiso 1 1 calc R . . . .
C74 C 0.4859(9) 0.6424(3) 0.2078(3) 0.145(10) Uani 1 1 d G . . . .
H74 H 0.446871 0.647070 0.184392 0.174 Uiso 1 1 calc R . . . .
C75 C 0.5441(10) 0.6651(2) 0.2260(3) 0.139(9) Uani 1 1 d G . . . .
H75 H 0.544816 0.685270 0.214977 0.166 Uiso 1 1 calc R . . . .
C76 C 0.6011(8) 0.65817(17) 0.2603(3) 0.096(5) Uani 1 1 d G . . . .
H76 H 0.640906 0.673680 0.272754 0.115 Uiso 1 1 calc R . . . .
C57 C 0.7188(7) 0.3588(2) 0.1041(2) 0.0401(19) Uani 1 1 d . . . . .
C58 C 0.8023(7) 0.3704(2) 0.0909(2) 0.044(2) Uani 1 1 d . . . . .
H58 H 0.856946 0.373646 0.108698 0.053 Uiso 1 1 calc R . . . .
C35 C 0.7510(9) 0.3340(2) 0.8815(3) 0.052(3) Uani 1 1 d . . . . .
C151 C 0.9185(7) 0.86838(18) -0.0355(2) 0.0379(18) Uani 1 1 d . . . . .
C61 C 0.6433(8) 0.3612(2) 0.0385(3) 0.051(2) Uani 1 1 d . . . . .
H61 H 0.588789 0.358003 0.020620 0.061 Uiso 1 1 calc R . . . .
C30 C 0.6650(8) 0.2585(2) 0.8364(3) 0.057(3) Uani 1 1 d . . . . .
H30 H 0.608493 0.249739 0.823948 0.069 Uiso 1 1 calc R . . . .
C144 C 0.9568(6) 0.85129(17) 0.1595(2) 0.0338(17) Uani 1 1 d . . . . .
N1 N 0.8003(9) 0.0970(4) 0.4552(5) 0.140(5) Uani 1 1 d . . . . .
C1 C 0.8243(13) 0.0702(5) 0.4764(7) 0.140(5) Uani 0.5 1 d G . P . .
H1 H 0.777146 0.059095 0.488995 0.168 Uiso 0.5 1 calc R . P . .
C2 C 0.9174(15) 0.0595(5) 0.4791(9) 0.140(5) Uani 0.5 1 d G . P . .
H2 H 0.933785 0.041160 0.493554 0.168 Uiso 0.5 1 calc R . P . .
C3 C 0.9864(10) 0.0757(7) 0.4606(9) 0.140(5) Uani 0.5 1 d G . P . .
H3A H 1.050009 0.068403 0.462449 0.168 Uiso 0.5 1 calc R . P . .
C4 C 0.9624(11) 0.1025(7) 0.4394(9) 0.140(5) Uani 0.5 1 d G . P . .
H4A H 1.009595 0.113581 0.426786 0.168 Uiso 0.5 1 calc R . P . .
C5 C 0.8694(13) 0.1132(5) 0.4367(7) 0.140(5) Uani 0.5 1 d G . P . .
H5A H 0.852956 0.131517 0.422227 0.168 Uiso 0.5 1 calc R . P . .
C120 C 1.0333(9) 0.7353(2) 0.8322(3) 0.058(3) Uani 1 1 d . . . . .
H120 H 1.066950 0.719696 0.847299 0.070 Uiso 1 1 calc R . . . .
C42 C 0.6117(8) 0.17269(19) 0.4149(2) 0.046(2) Uani 1 1 d . . . . .
C125 C 0.8891(8) 0.7379(2) 0.2890(3) 0.054(2) Uani 1 1 d . . . . .
H125 H 0.913897 0.734944 0.263986 0.065 Uiso 1 1 calc R . . . .
C11 C 0.6826(7) 0.0869(2) 0.6238(2) 0.044(2) Uani 1 1 d . . . . .
H11 H 0.724870 0.071566 0.635047 0.053 Uiso 1 1 calc R . . . .
C69 C 0.6360(8) 0.4850(2) 0.3441(3) 0.053(3) Uani 1 1 d . . . . .
H69 H 0.608185 0.487263 0.368599 0.063 Uiso 1 1 calc R . . . .
C123 C 0.8009(7) 0.7175(2) 0.3417(3) 0.048(2) Uani 1 1 d . . . . .
C71 C 0.6545(7) 0.5426(2) 0.3413(3) 0.044(2) Uani 1 1 d . . . . .
C68 C 0.6631(8) 0.5112(2) 0.3234(3) 0.049(2) Uani 1 1 d . . . . .
C8 C 0.5594(8) 0.1317(2) 0.5918(3) 0.050(2) Uani 1 1 d . . . . .
H8A H 0.515383 0.146716 0.580989 0.060 Uiso 1 1 calc R . . . .
C127 C 0.8684(9) 0.7689(2) 0.3461(3) 0.054(3) Uani 1 1 d . . . . .
H127 H 0.879005 0.787641 0.360437 0.064 Uiso 1 1 calc R . . . .
C119 C 1.0185(9) 0.7637(2) 0.8494(3) 0.064(3) Uani 1 1 d . . . . .
H119 H 1.040178 0.767043 0.876375 0.077 Uiso 1 1 calc R . . . .
C31 C 0.6654(9) 0.2888(2) 0.8483(3) 0.062(3) Uani 1 1 d . . . . .
H31 H 0.609857 0.301123 0.843976 0.075 Uiso 1 1 calc R . . . .
C146 C 0.8898(7) 0.8543(2) 0.0733(2) 0.049(2) Uani 1 1 d . . . . .
H146 H 0.848664 0.843189 0.088970 0.059 Uiso 1 1 calc R . . . .
C92 C 0.7220(6) 0.6062(2) 0.4694(2) 0.0400(18) Uani 1 1 d . . . . .
C147 C 0.8749(8) 0.8541(3) 0.0324(3) 0.057(3) Uani 1 1 d . . . . .
H147 H 0.823176 0.842714 0.019983 0.068 Uiso 1 1 calc R . . . .
C26 C 0.7048(8) -0.0028(2) 0.8483(4) 0.059(3) Uani 1 1 d . . . . .
H26 H 0.643580 0.005780 0.850527 0.071 Uiso 1 1 calc R . . . .
C67 C 0.6991(7) 0.5073(2) 0.2867(3) 0.049(2) Uani 1 1 d . . . . .
H67 H 0.714401 0.524814 0.271585 0.058 Uiso 1 1 calc R . . . .
C62 C 0.6413(7) 0.3542(2) 0.0785(3) 0.046(2) Uani 1 1 d . . . . .
H62 H 0.584999 0.345988 0.087988 0.055 Uiso 1 1 calc R . . . .
C25 C 0.7218(8) -0.0335(2) 0.8565(4) 0.060(3) Uani 1 1 d . . . . .
H25 H 0.671513 -0.046275 0.863890 0.072 Uiso 1 1 calc R . . . .
C111 C 1.1239(8) 0.4736(2) 0.8251(3) 0.055(3) Uani 1 1 d . . . . .
H111 H 1.130205 0.453320 0.814727 0.067 Uiso 1 1 calc R . . . .
C143 C 1.1479(7) 1.0530(2) 0.3745(3) 0.048(2) Uani 1 1 d . . . . .
C122 C 0.7446(11) 0.6918(3) 0.3585(4) 0.0766(16) Uani 1 1 d . . . . .
C128 C 0.8163(8) 0.7452(2) 0.3618(3) 0.051(2) Uani 1 1 d . . . . .
H128 H 0.790995 0.748018 0.386745 0.061 Uiso 1 1 calc R . . . .
C109 C 1.1223(8) 0.5074(2) 0.8800(3) 0.055(3) Uani 1 1 d . . . . .
H109 H 1.127073 0.510428 0.907956 0.066 Uiso 1 1 calc R . . . .
C94 C 0.8489(8) 0.6301(2) 0.5152(3) 0.053(2) Uani 1 1 d . . . . .
H94 H 0.860020 0.644355 0.494698 0.063 Uiso 1 1 calc R . . . .
C70 C 0.6501(9) 0.4555(2) 0.3288(3) 0.060(3) Uani 1 1 d . . . . .
H70 H 0.632203 0.437788 0.343038 0.072 Uiso 1 1 calc R . . . .
C116 C 0.9633(12) 0.7534(2) 0.7720(3) 0.082(5) Uani 1 1 d . . . . .
H116 H 0.946937 0.750702 0.744410 0.098 Uiso 1 1 calc R . . . .
C113 C 1.1432(9) 0.4506(2) 0.8926(3) 0.059(3) Uani 1 1 d . . . . .
C63 C 0.7261(7) 0.3803(2) -0.0180(3) 0.0413(19) Uani 1 1 d . . . . .
C95 C 0.8991(8) 0.6328(2) 0.5505(3) 0.052(2) Uani 1 1 d . . . . .
H95 H 0.945121 0.648737 0.554368 0.063 Uiso 1 1 calc R . . . .
C117 C 0.9489(13) 0.7817(2) 0.7892(3) 0.084(5) Uani 1 1 d . . . . .
H117 H 0.921051 0.797900 0.773291 0.101 Uiso 1 1 calc R . . . .
C124 C 0.8365(9) 0.7144(2) 0.3054(3) 0.058(3) Uani 1 1 d . . . . .
H124 H 0.824941 0.695806 0.290861 0.069 Uiso 1 1 calc R . . . .
C39 C 0.3144(11) 0.2357(3) 0.5352(4) 0.0776(16) Uani 1 1 d . . . . .
H39 H 0.291329 0.250977 0.552118 0.093 Uiso 0.65 1 calc R . P A 1
H39A H 0.321789 0.256614 0.543377 0.093 Uiso 0.35 1 calc R . P B 2
C168 C 1.1349(10) 0.4946(4) 0.1621(3) 0.092(5) Uani 1 1 d D . . . .
H H 1.157177 0.478862 0.144158 0.138 Uiso 1 1 calc GR . . . .
HA H 1.166448 0.514350 0.157501 0.138 Uiso 1 1 calc GR . . . .
HB H 1.066131 0.497150 0.156970 0.138 Uiso 1 1 calc GR . . . .
C161 C 0.6437(10) 0.4850(2) 0.1633(5) 0.085(4) Uani 1 1 d D . . . .
HC H 0.578364 0.490637 0.167826 0.127 Uiso 1 1 calc GR . . . .
HD H 0.660901 0.494313 0.138487 0.127 Uiso 1 1 calc GR . . . .
HE H 0.686772 0.492491 0.185419 0.127 Uiso 1 1 calc GR . . . .
C86 C 0.5052(6) 0.51301(17) 0.4374(3) 0.079(4) Uani 1 1 d . U . . .
H86 H 0.563667 0.508726 0.426547 0.095 Uiso 1 1 calc R . . . .
N11 N 0.4742(4) 0.54340(14) 0.44028(19) 0.0455(17) Uani 1 1 d G U . . .
C82 C 0.3887(5) 0.54966(17) 0.4562(3) 0.065(3) Uani 1 1 d G U . . .
H82 H 0.367552 0.570433 0.458162 0.078 Uiso 1 1 calc R . . . .
C83 C 0.3343(6) 0.5255(3) 0.4693(3) 0.117(6) Uani 1 1 d G U . . .
H83 H 0.275835 0.529815 0.480214 0.141 Uiso 1 1 calc R . . . .
C84 C 0.3653(8) 0.4951(2) 0.4665(4) 0.145(8) Uani 1 1 d G U . . .
H84 H 0.328032 0.478652 0.475433 0.174 Uiso 1 1 calc R . . . .
C85 C 0.4508(9) 0.48888(13) 0.4505(4) 0.129(7) Uani 1 1 d G U . . .
H85 H 0.471948 0.468107 0.448599 0.155 Uiso 1 1 calc R . . . .
O41 O 0.7284(10) 0.5756(3) 0.2191(4) 0.121(4) Uani 1 1 d D U . . .
C38 C 0.2621(11) 0.2272(3) 0.5010(4) 0.0776(16) Uani 1 1 d . . . . .
H38 H 0.205722 0.237744 0.491736 0.093 Uiso 1 1 calc R . . . .
C152 C 0.7185(8) 0.8039(2) -0.0992(3) 0.117(7) Uani 1 1 d . . . . .
H152 H 0.766301 0.800542 -0.078232 0.140 Uiso 1 1 calc R . . . .
N19 N 0.7247(7) 0.8292(2) -0.1243(3) 0.078(3) Uani 1 1 d G . . . .
C156 C 0.6548(9) 0.8342(3) -0.1550(3) 0.128(8) Uani 1 1 d G . . . .
H156 H 0.658991 0.851446 -0.172159 0.154 Uiso 1 1 calc R . . . .
C155 C 0.5786(9) 0.8138(4) -0.1606(4) 0.156(11) Uani 1 1 d G . . . .
H155 H 0.530832 0.817239 -0.181576 0.187 Uiso 1 1 calc R . . . .
C154 C 0.5724(9) 0.7886(3) -0.1355(5) 0.176(13) Uani 1 1 d G . . . .
H154 H 0.520407 0.774682 -0.139322 0.212 Uiso 1 1 calc R . . . .
C153 C 0.6424(10) 0.7836(3) -0.1048(4) 0.153(10) Uani 1 1 d G . . . .
H153 H 0.638140 0.766334 -0.087650 0.183 Uiso 1 1 calc R . . . .
C41B C 0.4307(18) 0.1972(5) 0.5187(6) 0.0776(16) Uani 0.65 1 d . . P C 1
H41B H 0.493185 0.189000 0.521797 0.093 Uiso 0.65 1 calc R . P C 1
C40B C 0.4063(18) 0.2208(5) 0.5452(6) 0.0776(16) Uani 0.65 1 d . . P C 1
H40B H 0.446696 0.226498 0.567911 0.093 Uiso 0.65 1 calc R . P C 1
C37 C 0.2972(11) 0.2015(3) 0.4801(4) 0.0776(16) Uani 1 1 d . . . . .
H37 H 0.261349 0.195366 0.456369 0.093 Uiso 1 1 calc R . . . .
C163 C 0.3857(9) 0.3752(3) 0.1006(3) 0.078(3) Uani 1 1 d D U . . .
C169 C 0.9407(12) 0.4994(2) 0.3192(3) 0.099(2) Uani 1 1 d D . . . .
C164 C 0.3352(13) 0.3460(3) 0.1141(6) 0.116(6) Uani 1 1 d D U . . .
HF H 0.347500 0.343509 0.142881 0.174 Uiso 1 1 calc GR . . . .
HG H 0.359102 0.327816 0.100663 0.174 Uiso 1 1 calc GR . . . .
HH H 0.266709 0.347926 0.107322 0.174 Uiso 1 1 calc GR . . . .
C157 C 0.6927(11) 0.5865(3) 0.1877(4) 0.096(5) Uani 1 1 d D U . . .
C159 C 0.6213(14) 0.5674(5) 0.1608(6) 0.138(8) Uani 1 1 d D U . . .
HI H 0.625985 0.545568 0.168447 0.207 Uiso 1 1 calc GR . . . .
HJ H 0.635648 0.569725 0.133109 0.207 Uiso 1 1 calc GR . . . .
HK H 0.556883 0.574911 0.163857 0.207 Uiso 1 1 calc GR . . . .
C158 C 0.7128(18) 0.6199(4) 0.1751(7) 0.147(8) Uani 1 1 d D U . . .
HL H 0.656870 0.632795 0.178212 0.220 Uiso 1 1 calc GR . . . .
HM H 0.727329 0.620137 0.147212 0.220 Uiso 1 1 calc GR . . . .
HN H 0.767054 0.628129 0.191739 0.220 Uiso 1 1 calc GR . . . .
C165 C 0.3866(16) 0.3799(5) 0.0555(3) 0.133(7) Uani 1 1 d D U . . .
HO H 0.412953 0.400282 0.050142 0.199 Uiso 1 1 calc GR . . . .
HP H 0.321607 0.378500 0.043049 0.199 Uiso 1 1 calc GR . . . .
HQ H 0.425672 0.363779 0.044498 0.199 Uiso 1 1 calc GR . . . .
C170 C 0.9412(13) 0.5350(3) 0.3168(5) 0.099(2) Uani 1 1 d D . . . .
HR H 0.982507 0.541627 0.296510 0.148 Uiso 1 1 calc GR . . . .
HS H 0.964961 0.543557 0.342622 0.148 Uiso 1 1 calc GR . . . .
HT H 0.876589 0.542497 0.309892 0.148 Uiso 1 1 calc GR . . . .
C167 C 1.1708(14) 0.5092(3) 0.2381(4) 0.102(5) Uani 1 1 d D . . . .
HU H 1.108382 0.516954 0.244027 0.153 Uiso 1 1 calc GR . . . .
HV H 1.208914 0.526339 0.229030 0.153 Uiso 1 1 calc GR . . . .
HW H 1.202969 0.500078 0.262130 0.153 Uiso 1 1 calc GR . . . .
C172 C 1.0364(12) 0.2884(4) 0.3954(6) 0.059(5) Uani 0.5 1 d D U P . .
C171 C 0.9042(12) 0.4813(3) 0.3541(4) 0.099(2) Uani 1 1 d D . . . .
HX H 0.838176 0.487068 0.357141 0.148 Uiso 1 1 calc GR . . . .
HY H 0.943386 0.486198 0.378519 0.148 Uiso 1 1 calc GR . . . .
HZ H 0.907728 0.459028 0.348749 0.148 Uiso 1 1 calc GR . . . .
C174 C 0.9444(15) 0.2710(7) 0.3819(10) 0.093(9) Uani 0.5 1 d D U P D .
H0AA H 0.948770 0.262930 0.354985 0.140 Uiso 0.5 1 calc GR . P . .
H1AA H 0.890380 0.285148 0.382009 0.140 Uiso 0.5 1 calc GR . P . .
H2AA H 0.935636 0.253722 0.400068 0.140 Uiso 0.5 1 calc GR . P . .
C166 C 1.1584(8) 0.48442(17) 0.2054(3) 0.066(3) Uani 1 1 d D . . . .
C173 C 1.1109(18) 0.2754(6) 0.4268(7) 0.091(8) Uani 0.5 1 d D U P D .
H3AA H 1.079674 0.261878 0.445078 0.137 Uiso 0.5 1 calc GR . P . .
H4AA H 1.142265 0.292482 0.441698 0.137 Uiso 0.5 1 calc GR . P . .
H5AA H 1.158192 0.263428 0.413629 0.137 Uiso 0.5 1 calc GR . P . .
C185 C 1.013(5) 0.2311(12) 0.5423(18) 0.095(6) Uani 0.25 1 d D . P . .
H6AA H 1.023250 0.218228 0.519112 0.143 Uiso 0.25 1 calc GR . P . .
H7AA H 0.947886 0.228877 0.549219 0.143 Uiso 0.25 1 calc GR . P . .
H8AA H 1.057037 0.224522 0.564754 0.143 Uiso 0.25 1 calc GR . P . .
N20 N 1.031(4) 0.2629(11) 0.5332(15) 0.095(6) Uani 0.25 1 d D . P . .
C184 C 1.082(4) 0.2917(13) 0.5411(18) 0.095(6) Uani 0.25 1 d D . P . .
H9AA H 1.105701 0.292413 0.569137 0.146 Uiso 0.25 1 calc GR . P . .
H0BA H 1.038652 0.309101 0.535132 0.219 Uiso 0.25 1 calc GR . P . .
H1BA H 1.135152 0.292955 0.524425 0.219 Uiso 0.25 1 calc GR . P . .
C162 C 0.6438(14) 0.4355(4) 0.1185(3) 0.101(5) Uani 1 1 d D . . . .
H2BA H 0.706976 0.429364 0.111441 0.151 Uiso 1 1 calc GR . . . .
H3BA H 0.617202 0.450953 0.099474 0.151 Uiso 1 1 calc GR . . . .
H4BA H 0.602305 0.417331 0.117848 0.151 Uiso 1 1 calc GR . . . .
C160 C 0.6517(8) 0.4495(2) 0.1605(2) 0.072(3) Uani 1 1 d D . . . .
C81 C 0.9201(19) 0.6183(4) 0.3655(5) 0.2064(10) Uani 1 1 d . U . . .
H81 H 0.918576 0.634096 0.345866 0.248 Uiso 1 1 calc R . . . .
N10 N 0.8362(12) 0.6042(5) 0.3747(5) 0.2064(10) Uani 1 1 d DG U . . .
C77 C 0.8384(11) 0.5811(5) 0.4034(6) 0.2064(10) Uani 1 1 d G U . . .
H77 H 0.781113 0.571524 0.409685 0.248 Uiso 1 1 calc R . . . .
C78 C 0.9244(17) 0.5721(4) 0.4228(5) 0.2064(10) Uani 1 1 d G U . . .
H78 H 0.925868 0.556248 0.442363 0.248 Uiso 1 1 calc R . . . .
C79 C 1.0082(10) 0.5861(6) 0.4135(7) 0.2064(10) Uani 1 1 d G U . . .
H79 H 1.066978 0.579896 0.426793 0.248 Uiso 1 1 calc R . . . .
C80 C 1.0060(12) 0.6092(5) 0.3849(7) 0.2064(10) Uani 1 1 d G U . . .
H80 H 1.063334 0.618820 0.378545 0.248 Uiso 1 1 calc R . . . .
O47 O 0.9204(10) 0.2400(4) 0.7622(4) 0.063(4) Uani 0.5 1 d D U P . .
C176 C 0.8440(13) 0.2483(5) 0.7456(6) 0.078(7) Uani 0.5 1 d D U P . .
C175 C 0.804(2) 0.2315(8) 0.7077(8) 0.114(11) Uani 0.5 1 d D U P . .
H5BA H 0.855699 0.226920 0.691022 0.171 Uiso 0.5 1 calc GR . P . .
H6BA H 0.756950 0.244699 0.693075 0.171 Uiso 0.5 1 calc GR . P . .
H7BA H 0.773842 0.212094 0.714999 0.171 Uiso 0.5 1 calc GR . P . .
C177 C 0.7978(19) 0.2795(4) 0.7549(9) 0.080(7) Uani 0.5 1 d D U P . .
H8BA H 0.739270 0.275672 0.767769 0.120 Uiso 0.5 1 calc GR . P . .
H9BA H 0.783016 0.290949 0.730183 0.120 Uiso 0.5 1 calc GR . P . .
H0CA H 0.841780 0.291561 0.772706 0.120 Uiso 0.5 1 calc GR . P . .
C183 C 0.949(2) 0.2720(11) 0.5037(10) 0.095(6) Uani 0.25 1 d . . P . .
C178 C 0.939(3) 0.3028(10) 0.4926(12) 0.095(6) Uani 0.25 1 d G . P . .
H1CA H 0.983444 0.317785 0.503348 0.114 Uiso 0.25 1 calc R . P . .
C179 C 0.864(3) 0.3119(8) 0.4658(12) 0.095(6) Uani 0.25 1 d G . P . .
H2CA H 0.857667 0.332976 0.458228 0.114 Uiso 0.25 1 calc R . P . .
C180 C 0.800(2) 0.2900(11) 0.4501(10) 0.095(6) Uani 0.25 1 d G . P . .
H3CA H 0.748645 0.296178 0.431814 0.114 Uiso 0.25 1 calc R . P . .
C181 C 0.810(3) 0.2591(10) 0.4612(12) 0.095(6) Uani 0.25 1 d G . P . .
H4CA H 0.765400 0.244187 0.450519 0.114 Uiso 0.25 1 calc R . P . .
C182 C 0.884(3) 0.2501(8) 0.4880(12) 0.095(6) Uani 0.25 1 d G . P . .
H5CA H 0.891177 0.228995 0.495639 0.114 Uiso 0.25 1 calc R . P . .
O46 O 1.0437(15) 0.3151(4) 0.3836(6) 0.101(6) Uani 0.5 1 d D U P D 2
C40A C 0.350(3) 0.2145(9) 0.5539(12) 0.0776(16) Uani 0.35 1 d . . P C 2
H40A H 0.359853 0.214883 0.582086 0.093 Uiso 0.35 1 calc R . P C 2
C41A C 0.376(3) 0.1887(9) 0.5311(12) 0.0776(16) Uani 0.35 1 d . . P C 2
H41A H 0.400097 0.171139 0.545671 0.093 Uiso 0.35 1 calc R . P C 2

loop_
_atom_site_aniso_label
_atom_site_aniso_U_11
_atom_site_aniso_U_22
_atom_site_aniso_U_33
_atom_site_aniso_U_23
_atom_site_aniso_U_13
_atom_site_aniso_U_12
Cd4 0.0531(3) 0.0213(2) 0.0218(2) -0.00313(17) 0.0046(2) -0.0030(2)
Cd2 0.0578(4) 0.0236(2) 0.0220(2) 0.00076(17) 0.0046(2) -0.0028(2)
Cd6 0.0580(4) 0.0267(2) 0.0218(2) -0.00247(18) 0.0067(2) -0.0051(2)
Cd3 0.0728(4) 0.0239(3) 0.0221(3) 0.00374(18) 0.0016(2) 0.0068(2)
Cd7 0.0672(4) 0.0225(2) 0.0268(3) -0.00100(18) 0.0020(2) 0.0048(2)
Cd1 0.0772(4) 0.0247(3) 0.0285(3) -0.00216(19) 0.0126(3) 0.0037(3)
Cd5 0.0800(5) 0.0391(3) 0.0403(3) -0.0037(2) 0.0210(3) -0.0119(3)
O15 0.047(3) 0.035(3) 0.023(2) -0.004(2) 0.011(2) 0.007(2)
O6 0.046(3) 0.027(3) 0.039(3) 0.003(2) -0.003(2) 0.004(2)
O11 0.066(4) 0.033(3) 0.030(3) 0.013(2) 0.015(3) 0.005(3)
O31 0.048(3) 0.036(3) 0.035(3) -0.014(2) -0.007(2) 0.001(2)
O17 0.051(3) 0.038(3) 0.026(3) 0.005(2) 0.003(2) 0.017(3)
O19 0.078(5) 0.029(3) 0.041(3) -0.014(2) 0.019(3) 0.008(3)
O1 0.069(4) 0.057(4) 0.021(3) 0.003(3) -0.023(3) 0.005(3)
O34 0.067(4) 0.034(3) 0.023(3) 0.000(2) 0.003(3) -0.012(3)
O38 0.068(4) 0.030(3) 0.022(3) -0.006(2) 0.015(3) -0.012(3)
O4 0.052(3) 0.027(3) 0.030(3) 0.002(2) -0.003(2) 0.002(2)
O29 0.069(4) 0.022(3) 0.036(3) -0.003(2) -0.017(3) 0.007(3)
O40 0.064(4) 0.069(4) 0.020(3) -0.006(3) -0.002(3) -0.008(3)
O25 0.073(4) 0.030(3) 0.035(3) -0.011(2) -0.014(3) 0.004(3)
O14 0.081(5) 0.036(3) 0.042(3) 0.011(3) 0.028(3) 0.018(3)
O7 0.067(4) 0.032(3) 0.049(4) -0.005(3) -0.021(3) 0.006(3)
O21 0.057(3) 0.027(3) 0.023(2) -0.0037(19) 0.012(2) -0.013(2)
O23 0.061(4) 0.053(4) 0.026(3) -0.005(2) -0.024(3) 0.000(3)
O16 0.070(5) 0.064(4) 0.026(3) 0.014(3) 0.002(3) 0.004(3)
O37 0.081(5) 0.026(3) 0.068(5) -0.014(3) -0.013(4) -0.009(3)
O39 0.096(5) 0.030(3) 0.023(3) 0.005(2) 0.019(3) -0.011(3)
O9 0.075(5) 0.045(4) 0.045(4) -0.013(3) -0.032(3) -0.010(3)
O12 0.078(5) 0.034(3) 0.057(4) 0.003(3) 0.034(4) -0.013(3)
O26 0.106(6) 0.037(3) 0.032(3) -0.003(3) -0.023(3) 0.004(4)
O13 0.084(5) 0.025(3) 0.061(4) 0.011(3) 0.015(4) -0.002(3)
O32 0.119(5) 0.052(3) 0.060(3) 0.009(2) 0.016(3) -0.035(3)
O24 0.060(4) 0.052(4) 0.031(3) 0.007(3) 0.000(3) 0.002(3)
N8 0.070(5) 0.026(3) 0.033(4) -0.006(3) 0.020(3) 0.000(3)
O36 0.112(6) 0.039(3) 0.038(3) -0.012(3) 0.008(4) -0.026(4)
O10 0.061(5) 0.074(5) 0.059(4) 0.034(4) 0.011(4) -0.002(4)
O8 0.119(7) 0.026(3) 0.051(4) -0.012(3) -0.016(4) 0.009(4)
O5 0.061(4) 0.026(3) 0.116(7) 0.021(4) 0.001(4) 0.006(3)
N16 0.060(4) 0.027(3) 0.026(3) 0.003(2) 0.015(3) -0.003(3)
N6 0.058(4) 0.027(3) 0.030(3) 0.010(2) 0.026(3) 0.010(3)
N3 0.071(5) 0.031(3) 0.023(3) -0.001(2) 0.001(3) 0.010(3)
N15 0.045(4) 0.024(3) 0.023(3) -0.002(2) -0.005(3) 0.002(3)
O30 0.123(7) 0.035(3) 0.039(4) -0.004(3) -0.001(4) 0.027(4)
N2 0.104(5) 0.063(3) 0.067(3) -0.021(3) 0.014(3) 0.015(3)
N14 0.057(4) 0.026(3) 0.030(3) 0.001(2) 0.004(3) -0.001(3)
N18 0.062(4) 0.031(3) 0.018(3) -0.002(2) 0.010(3) -0.012(3)
N12 0.066(5) 0.042(4) 0.031(4) -0.014(3) 0.013(3) -0.012(4)
C87 0.081(8) 0.059(7) 0.070(7) -0.025(5) 0.036(6) -0.005(6)
C88 0.099(11) 0.096(11) 0.101(12) -0.044(9) 0.050(10) -0.008(9)
C89 0.120(13) 0.111(12) 0.067(9) -0.045(9) 0.017(9) -0.002(10)
C90 0.137(13) 0.096(10) 0.036(6) -0.028(6) 0.020(7) -0.016(9)
C91 0.118(11) 0.070(7) 0.031(5) -0.013(5) 0.003(6) -0.017(7)
N7 0.046(4) 0.056(4) 0.018(3) 0.007(3) 0.009(3) 0.010(3)
O3 0.115(6) 0.032(3) 0.033(3) 0.008(2) -0.006(4) 0.005(4)
O35 0.134(7) 0.028(3) 0.034(3) -0.001(2) 0.016(4) -0.022(4)
O2 0.113(6) 0.067(5) 0.016(3) 0.000(3) 0.008(3) 0.022(4)
O18 0.125(7) 0.035(3) 0.030(3) -0.006(2) 0.018(4) -0.003(4)
N5 0.059(5) 0.023(3) 0.044(4) -0.003(3) -0.019(3) 0.009(3)
N17 0.066(5) 0.025(3) 0.028(3) -0.003(2) 0.009(3) -0.002(3)
N13 0.062(5) 0.035(4) 0.027(3) -0.006(3) -0.001(3) -0.012(3)
O28 0.092(6) 0.044(4) 0.059(4) 0.023(3) 0.026(4) -0.001(4)
N4 0.050(4) 0.025(3) 0.049(4) 0.005(3) -0.010(3) 0.000(3)
O27 0.136(8) 0.056(5) 0.052(5) 0.020(4) 0.018(5) -0.007(5)
C46 0.051(5) 0.027(4) 0.038(4) 0.006(3) 0.015(4) 0.002(3)
C102 0.057(5) 0.019(3) 0.026(4) -0.005(3) 0.004(3) -0.002(3)
O20 0.140(8) 0.031(3) 0.061(5) -0.011(3) 0.028(5) -0.010(4)
C132 0.052(5) 0.024(3) 0.021(3) -0.001(3) 0.013(3) -0.005(3)
C134 0.053(5) 0.024(3) 0.022(3) -0.004(3) 0.013(3) -0.002(3)
C14 0.037(4) 0.030(4) 0.027(4) 0.001(3) 0.005(3) 0.004(3)
O42 0.110(5) 0.098(5) 0.085(4) -0.029(4) -0.005(4) 0.032(4)
C18 0.038(4) 0.026(3) 0.028(4) 0.002(3) 0.003(3) 0.002(3)
O44 0.121(8) 0.057(5) 0.059(5) 0.012(4) 0.012(5) 0.011(5)
C52 0.049(5) 0.029(4) 0.019(3) -0.001(3) 0.012(3) 0.000(3)
C51 0.040(4) 0.035(4) 0.020(3) 0.000(3) 0.010(3) -0.001(3)
O45 0.069(3) 0.063(2) 0.062(2) -0.0035(18) 0.0031(18) 0.0031(18)
C150 0.057(5) 0.039(4) 0.020(4) 0.001(3) 0.003(3) -0.011(4)
C15 0.052(5) 0.022(3) 0.033(4) 0.005(3) -0.002(3) 0.001(3)
C130 0.045(4) 0.027(4) 0.022(3) 0.003(3) 0.006(3) -0.002(3)
C54 0.053(5) 0.032(4) 0.027(4) -0.001(3) 0.023(3) 0.005(3)
C133 0.043(4) 0.030(4) 0.022(3) 0.002(3) 0.005(3) 0.000(3)
C20 0.046(5) 0.029(4) 0.026(4) 0.002(3) 0.004(3) 0.002(3)
C103 0.050(5) 0.025(3) 0.020(3) -0.004(3) 0.002(3) 0.002(3)
O43 0.092(6) 0.051(5) 0.103(7) 0.004(4) -0.007(5) 0.009(4)
C16 0.042(4) 0.024(4) 0.038(4) -0.001(3) 0.001(3) 0.004(3)
C131 0.055(5) 0.029(4) 0.025(4) -0.004(3) 0.011(3) -0.003(3)
C6 0.067(6) 0.047(5) 0.017(4) -0.003(3) 0.003(4) -0.004(4)
C137 0.045(5) 0.032(4) 0.038(4) -0.004(3) 0.007(3) 0.002(3)
C101 0.045(4) 0.033(4) 0.025(4) -0.003(3) 0.000(3) -0.002(3)
C105 0.056(5) 0.024(4) 0.031(4) -0.007(3) 0.007(4) -0.004(3)
C19 0.049(5) 0.026(4) 0.032(4) -0.001(3) -0.005(3) -0.004(3)
C49 0.042(4) 0.032(4) 0.026(4) 0.004(3) 0.008(3) 0.004(3)
C55 0.040(4) 0.036(4) 0.023(3) 0.002(3) 0.009(3) 0.000(3)
C43 0.045(5) 0.032(4) 0.036(4) 0.001(3) 0.016(3) -0.008(3)
C28 0.048(5) 0.027(4) 0.035(4) 0.001(3) -0.006(4) 0.005(3)
C145 0.046(4) 0.033(4) 0.023(4) 0.000(3) 0.006(3) -0.005(3)
C17 0.048(5) 0.028(4) 0.027(4) 0.001(3) 0.001(3) 0.001(3)
C148 0.071(6) 0.032(4) 0.024(4) 0.002(3) 0.006(4) -0.005(4)
C56 0.053(5) 0.025(3) 0.023(4) -0.001(3) 0.012(3) 0.002(3)
C136 0.053(5) 0.026(4) 0.029(4) -0.003(3) 0.015(3) -0.006(3)
C108 0.081(7) 0.035(4) 0.032(4) 0.007(3) 0.007(4) 0.002(4)
C104 0.048(5) 0.024(3) 0.027(4) 0.002(3) -0.002(3) 0.001(3)
C115 0.043(4) 0.026(4) 0.032(4) -0.007(3) 0.001(3) 0.001(3)
C10 0.064(6) 0.040(4) 0.026(4) 0.003(3) 0.008(4) 0.014(4)
C126 0.053(5) 0.029(4) 0.035(4) 0.005(3) 0.012(4) -0.002(3)
C100 0.050(5) 0.029(4) 0.024(4) -0.006(3) -0.006(3) 0.002(3)
C129 0.055(5) 0.029(4) 0.024(4) 0.003(3) 0.008(3) -0.002(3)
C50 0.044(4) 0.027(4) 0.024(3) 0.006(3) 0.005(3) -0.001(3)
C53 0.058(5) 0.026(4) 0.027(4) 0.004(3) 0.018(3) -0.002(3)
C135 0.050(5) 0.027(4) 0.023(3) -0.001(3) 0.006(3) -0.005(3)
C118 0.069(6) 0.022(4) 0.032(4) -0.006(3) 0.009(4) 0.003(4)
C114 0.043(4) 0.025(4) 0.029(4) 0.000(3) 0.006(3) -0.002(3)
C121 0.065(6) 0.031(4) 0.037(4) -0.008(3) 0.004(4) -0.002(4)
C23 0.050(5) 0.034(4) 0.041(5) 0.008(3) 0.004(4) 0.006(4)
O33 0.119(5) 0.052(3) 0.060(3) 0.009(2) 0.016(3) -0.035(3)
C7 0.055(5) 0.040(4) 0.025(4) -0.003(3) 0.000(3) 0.001(4)
C60 0.066(6) 0.046(5) 0.016(3) 0.007(3) 0.010(4) 0.010(4)
C149 0.064(6) 0.032(4) 0.023(4) -0.001(3) 0.014(4) -0.008(4)
C107 0.055(5) 0.030(4) 0.039(4) 0.003(3) 0.012(4) -0.003(4)
C142 0.061(6) 0.037(4) 0.031(4) -0.007(3) 0.011(4) -0.003(4)
C96 0.063(6) 0.037(4) 0.024(4) -0.002(3) -0.001(4) -0.003(4)
C32 0.072(6) 0.030(4) 0.034(4) -0.004(3) -0.007(4) 0.005(4)
C47 0.067(6) 0.032(4) 0.034(4) 0.003(3) 0.026(4) 0.004(4)
C64 0.063(6) 0.030(4) 0.030(4) -0.007(3) 0.021(4) -0.004(4)
C106 0.044(4) 0.029(4) 0.029(4) 0.002(3) 0.003(3) 0.000(3)
C140 0.056(5) 0.033(4) 0.046(5) -0.010(4) 0.007(4) -0.005(4)
C98 0.057(5) 0.032(4) 0.037(4) -0.005(3) -0.003(4) -0.003(4)
C65 0.063(6) 0.032(4) 0.040(5) -0.012(3) 0.018(4) -0.007(4)
C93 0.050(5) 0.047(5) 0.023(4) -0.006(3) 0.006(3) 0.002(4)
C24 0.048(5) 0.031(4) 0.051(5) 0.005(3) -0.008(4) 0.009(4)
C27 0.068(6) 0.026(4) 0.042(5) 0.003(3) -0.004(4) 0.003(4)
C110 0.064(6) 0.042(5) 0.041(5) 0.009(4) 0.010(4) -0.008(4)
C99 0.057(5) 0.030(4) 0.024(4) -0.006(3) 0.004(3) -0.001(3)
C48 0.060(5) 0.034(4) 0.039(4) 0.004(3) 0.025(4) -0.004(4)
O22 0.082(7) 0.163(11) 0.073(6) 0.018(6) 0.040(5) -0.002(7)
C22 0.066(6) 0.029(4) 0.052(5) 0.008(4) 0.004(5) 0.004(4)
C45 0.063(6) 0.036(4) 0.058(6) 0.014(4) 0.034(5) 0.014(4)
C44 0.063(6) 0.032(4) 0.058(6) 0.011(4) 0.020(5) 0.009(4)
C139 0.075(7) 0.027(4) 0.045(5) -0.003(3) 0.012(5) -0.006(4)
C29 0.056(5) 0.033(4) 0.039(4) -0.009(3) -0.016(4) 0.007(4)
C9 0.061(6) 0.053(5) 0.025(4) -0.005(3) -0.003(4) 0.013(4)
C13 0.059(6) 0.036(4) 0.035(4) 0.003(3) 0.001(4) 0.007(4)
C138 0.078(7) 0.027(4) 0.041(5) -0.007(3) 0.004(4) -0.012(4)
C33 0.065(6) 0.030(4) 0.047(5) 0.000(4) -0.015(4) -0.004(4)
C21 0.060(6) 0.022(4) 0.047(5) 0.000(3) -0.006(4) 0.005(4)
C36 0.071(7) 0.059(6) 0.049(6) 0.023(5) 0.015(5) 0.005(5)
C34 0.054(6) 0.030(4) 0.062(6) -0.002(4) -0.012(5) 0.006(4)
C12 0.075(7) 0.038(4) 0.029(4) -0.003(3) 0.004(4) 0.010(4)
C141 0.063(6) 0.036(4) 0.035(4) -0.012(3) 0.000(4) -0.002(4)
C59 0.066(6) 0.057(5) 0.026(4) 0.010(4) 0.017(4) 0.001(5)
C66 0.083(7) 0.030(4) 0.043(5) -0.005(3) 0.029(5) 0.003(4)
C97 0.069(6) 0.036(4) 0.033(4) -0.002(3) 0.004(4) -0.008(4)
C112 0.062(6) 0.033(4) 0.043(5) 0.000(3) 0.011(4) -0.006(4)
N9 0.099(8) 0.068(6) 0.045(5) 0.003(4) 0.006(5) 0.017(6)
C72 0.082(9) 0.094(10) 0.077(9) -0.018(8) -0.016(7) 0.009(8)
C73 0.086(10) 0.133(15) 0.091(11) -0.015(10) -0.044(9) 0.018(10)
C74 0.21(3) 0.125(17) 0.092(14) -0.014(12) -0.037(15) 0.062(18)
C75 0.21(3) 0.126(16) 0.071(11) 0.012(10) -0.012(13) 0.083(17)
C76 0.139(15) 0.062(8) 0.084(10) 0.002(7) -0.001(10) 0.022(9)
C57 0.056(5) 0.042(4) 0.023(4) 0.004(3) 0.008(3) 0.009(4)
C58 0.049(5) 0.062(6) 0.022(4) 0.008(4) 0.003(3) 0.004(4)
C35 0.091(8) 0.032(4) 0.035(5) 0.007(3) 0.004(5) 0.013(5)
C151 0.056(5) 0.028(4) 0.029(4) -0.002(3) 0.001(4) 0.008(3)
C61 0.065(6) 0.061(6) 0.026(4) 0.005(4) 0.002(4) 0.007(5)
C30 0.067(7) 0.041(5) 0.059(6) -0.016(4) -0.026(5) 0.017(5)
C144 0.048(5) 0.028(4) 0.028(4) -0.005(3) 0.016(3) -0.005(3)
N1 0.073(7) 0.168(14) 0.174(13) 0.031(10) -0.022(8) 0.025(8)
C1 0.073(7) 0.168(14) 0.174(13) 0.031(10) -0.022(8) 0.025(8)
C2 0.073(7) 0.168(14) 0.174(13) 0.031(10) -0.022(8) 0.025(8)
C3 0.073(7) 0.168(14) 0.174(13) 0.031(10) -0.022(8) 0.025(8)
C4 0.073(7) 0.168(14) 0.174(13) 0.031(10) -0.022(8) 0.025(8)
C5 0.073(7) 0.168(14) 0.174(13) 0.031(10) -0.022(8) 0.025(8)
C120 0.091(8) 0.041(5) 0.037(5) -0.015(4) -0.027(5) 0.027(5)
C42 0.080(7) 0.027(4) 0.032(4) 0.000(3) 0.015(4) -0.010(4)
C125 0.076(7) 0.049(5) 0.040(5) -0.002(4) 0.020(5) -0.014(5)
C11 0.069(6) 0.037(4) 0.027(4) 0.002(3) 0.004(4) 0.008(4)
C69 0.082(7) 0.039(5) 0.043(5) -0.010(4) 0.036(5) -0.007(5)
C123 0.059(6) 0.038(5) 0.046(5) 0.015(4) 0.005(4) -0.007(4)
C71 0.050(5) 0.038(5) 0.045(5) -0.009(4) 0.010(4) 0.003(4)
C68 0.076(7) 0.030(4) 0.045(5) -0.008(4) 0.022(5) -0.003(4)
C8 0.069(6) 0.046(5) 0.036(5) -0.005(4) 0.008(4) 0.008(4)
C127 0.098(8) 0.029(4) 0.038(5) -0.002(3) 0.028(5) -0.016(5)
C119 0.109(9) 0.038(5) 0.040(5) -0.019(4) -0.025(5) 0.026(5)
C31 0.085(8) 0.036(5) 0.059(6) -0.010(4) -0.033(6) 0.017(5)
C146 0.059(6) 0.067(6) 0.023(4) 0.002(4) 0.007(4) -0.023(5)
C92 0.042(5) 0.047(5) 0.030(4) -0.006(3) -0.006(3) 0.000(4)
C147 0.076(7) 0.064(6) 0.030(5) -0.008(4) 0.006(4) -0.030(5)
C26 0.046(5) 0.035(5) 0.095(8) 0.017(5) 0.003(5) 0.002(4)
C67 0.062(6) 0.038(5) 0.048(5) -0.004(4) 0.020(4) -0.003(4)
C62 0.046(5) 0.063(6) 0.028(4) 0.011(4) 0.005(4) 0.004(4)
C25 0.053(6) 0.037(5) 0.091(8) 0.013(5) 0.012(6) 0.003(4)
C111 0.073(7) 0.028(4) 0.068(7) 0.005(4) 0.022(5) -0.007(4)
C143 0.053(5) 0.042(5) 0.050(5) -0.015(4) 0.004(4) -0.006(4)
C122 0.119(5) 0.052(3) 0.060(3) 0.009(2) 0.016(3) -0.035(3)
C128 0.074(7) 0.042(5) 0.041(5) 0.003(4) 0.025(5) -0.009(4)
C109 0.083(7) 0.041(5) 0.044(5) 0.013(4) 0.022(5) 0.003(5)
C94 0.062(6) 0.060(6) 0.035(5) 0.015(4) -0.007(4) -0.008(5)
C70 0.100(8) 0.032(4) 0.054(6) -0.012(4) 0.044(6) -0.011(5)
C116 0.169(14) 0.039(5) 0.032(5) -0.009(4) -0.018(7) 0.027(7)
C113 0.079(7) 0.036(5) 0.064(7) 0.012(4) 0.027(6) -0.011(5)
C63 0.052(5) 0.040(4) 0.033(4) 0.008(3) 0.006(4) 0.011(4)
C95 0.065(6) 0.060(6) 0.031(4) 0.000(4) -0.001(4) -0.016(5)
C117 0.175(15) 0.030(5) 0.044(6) -0.006(4) -0.015(7) 0.028(7)
C124 0.080(7) 0.041(5) 0.053(6) -0.007(4) 0.014(5) -0.023(5)
C39 0.104(5) 0.063(3) 0.067(3) -0.021(3) 0.014(3) 0.015(3)
C168 0.074(9) 0.116(12) 0.088(10) 0.035(9) 0.017(8) 0.018(8)
C161 0.065(8) 0.063(8) 0.126(13) 0.004(8) 0.004(8) 0.012(6)
C86 0.080(4) 0.079(4) 0.079(4) 0.0005(10) 0.0073(11) -0.0003(10)
N11 0.0469(19) 0.0446(19) 0.0450(19) 0.0007(10) 0.0039(10) -0.0010(10)
C82 0.065(3) 0.065(3) 0.065(3) 0.0003(10) 0.0054(10) -0.0006(10)
C83 0.117(6) 0.117(6) 0.117(6) 0.0000(10) 0.0100(11) -0.0005(10)
C84 0.145(8) 0.145(8) 0.145(8) -0.0001(10) 0.0123(12) -0.0003(10)
C85 0.129(7) 0.129(7) 0.129(7) 0.0000(10) 0.0110(12) -0.0002(10)
O41 0.121(4) 0.120(4) 0.120(4) 0.000(2) 0.011(2) 0.001(2)
C38 0.104(5) 0.063(3) 0.067(3) -0.021(3) 0.014(3) 0.015(3)
C152 0.142(16) 0.086(11) 0.125(15) 0.016(10) 0.033(13) -0.051(11)
N19 0.107(9) 0.071(7) 0.055(6) 0.004(5) 0.001(6) -0.039(6)
C156 0.116(15) 0.133(17) 0.127(16) 0.036(13) -0.035(13) -0.042(13)
C155 0.147(19) 0.18(2) 0.130(18) 0.019(17) -0.050(15) -0.089(18)
C154 0.15(2) 0.18(3) 0.18(3) 0.06(2) -0.063(19) -0.10(2)
C153 0.16(2) 0.137(19) 0.16(2) 0.018(16) -0.018(17) -0.077(17)
C41B 0.104(5) 0.063(3) 0.067(3) -0.021(3) 0.014(3) 0.015(3)
C40B 0.104(5) 0.063(3) 0.067(3) -0.021(3) 0.014(3) 0.015(3)
C37 0.104(5) 0.063(3) 0.067(3) -0.021(3) 0.014(3) 0.015(3)
C163 0.078(4) 0.078(4) 0.078(4) -0.0004(10) 0.0061(11) 0.0006(10)
C169 0.110(5) 0.098(5) 0.085(4) -0.029(4) -0.005(4) 0.032(4)
C164 0.116(6) 0.116(6) 0.117(6) -0.001(2) 0.009(2) 0.001(2)
C157 0.096(5) 0.096(5) 0.096(5) -0.0001(10) 0.0082(11) 0.0001(10)
C159 0.138(8) 0.138(8) 0.138(8) 0.000(2) 0.012(2) -0.001(2)
C158 0.147(9) 0.146(9) 0.147(9) 0.000(2) 0.013(2) 0.000(2)
C165 0.133(7) 0.134(7) 0.132(7) -0.001(2) 0.011(2) 0.001(2)
C170 0.110(5) 0.098(5) 0.085(4) -0.029(4) -0.005(4) 0.032(4)
C167 0.139(15) 0.066(9) 0.103(12) -0.007(8) 0.025(11) -0.005(9)
C172 0.059(5) 0.058(5) 0.058(5) 0.0000(10) 0.0047(11) -0.0001(10)
C171 0.110(5) 0.098(5) 0.085(4) -0.029(4) -0.005(4) 0.032(4)
C174 0.093(9) 0.093(9) 0.093(9) 0.000(2) 0.007(2) 0.000(2)
C166 0.056(6) 0.073(8) 0.069(7) 0.006(6) 0.008(5) -0.002(6)
C173 0.091(9) 0.091(9) 0.091(9) -0.001(2) 0.007(2) 0.000(2)
C185 0.090(14) 0.123(17) 0.077(13) -0.009(12) 0.032(10) 0.015(13)
N20 0.090(14) 0.123(17) 0.077(13) -0.009(12) 0.032(10) 0.015(13)
C184 0.090(14) 0.123(17) 0.077(13) -0.009(12) 0.032(10) 0.015(13)
C162 0.138(15) 0.106(12) 0.061(8) 0.004(8) 0.030(9) 0.013(11)
C160 0.051(6) 0.081(8) 0.086(9) 0.009(7) 0.011(6) -0.002(6)
C81 0.2065(10) 0.2063(10) 0.2063(10) 0.0000(4) 0.0169(4) -0.0001(4)
N10 0.2065(10) 0.2063(10) 0.2063(10) 0.0000(4) 0.0169(4) -0.0001(4)
C77 0.2065(10) 0.2063(10) 0.2063(10) 0.0000(4) 0.0169(4) -0.0001(4)
C78 0.2065(10) 0.2063(10) 0.2063(10) 0.0000(4) 0.0169(4) -0.0001(4)
C79 0.2065(10) 0.2063(10) 0.2063(10) 0.0000(4) 0.0169(4) -0.0001(4)
C80 0.2065(10) 0.2063(10) 0.2063(10) 0.0000(4) 0.0169(4) -0.0001(4)
O47 0.064(4) 0.063(4) 0.063(4) -0.001(2) 0.010(2) 0.000(2)
C176 0.078(7) 0.078(7) 0.078(7) 0.0001(10) 0.0067(12) -0.0001(10)
C175 0.114(12) 0.114(12) 0.114(12) 0.001(2) 0.009(2) 0.000(2)
C177 0.080(7) 0.080(7) 0.080(7) 0.000(2) 0.007(2) 0.000(2)
C183 0.090(14) 0.123(17) 0.077(13) -0.009(12) 0.032(10) 0.015(13)
C178 0.090(14) 0.123(17) 0.077(13) -0.009(12) 0.032(10) 0.015(13)
C179 0.090(14) 0.123(17) 0.077(13) -0.009(12) 0.032(10) 0.015(13)
C180 0.090(14) 0.123(17) 0.077(13) -0.009(12) 0.032(10) 0.015(13)
C181 0.090(14) 0.123(17) 0.077(13) -0.009(12) 0.032(10) 0.015(13)
C182 0.090(14) 0.123(17) 0.077(13) -0.009(12) 0.032(10) 0.015(13)
O46 0.104(7) 0.100(7) 0.100(7) 0.000(2) 0.008(2) -0.001(2)
C40A 0.104(5) 0.063(3) 0.067(3) -0.021(3) 0.014(3) 0.015(3)
C41A 0.104(5) 0.063(3) 0.067(3) -0.021(3) 0.014(3) 0.015(3)

loop_
_atom_type_symbol
_atom_type_description
_atom_type_scat_dispersion_real
_atom_type_scat_dispersion_imag
_atom_type_scat_source
C C 0.0181 0.0091 'International Tables Vol C Tables 4.2.6.8 and 6.1.1.4'
H H 0.0000 0.0000 'International Tables Vol C Tables 4.2.6.8 and 6.1.1.4'
Cd Cd 0.1185 4.6533 'International Tables Vol C Tables 4.2.6.8 and 6.1.1.4'
N N 0.0311 0.0180 'International Tables Vol C Tables 4.2.6.8 and 6.1.1.4'
O O 0.0492 0.0322 'International Tables Vol C Tables 4.2.6.8 and 6.1.1.4'

loop_
_geom_angle_atom_site_label_1
_geom_angle_atom_site_label_2
_geom_angle_atom_site_label_3
_geom_angle
_geom_angle_site_symmetry_1
_geom_angle_site_symmetry_3
_geom_angle_publ_flag
O19 Cd4 O6 98.3(2) . 4_565 ?
O19 Cd4 O23 97.0(3) . . ?
O19 Cd4 O39 175.7(2) . 4_576 ?
O19 Cd4 N11 88.8(2) . . ?
O21 Cd4 O6 76.3(2) . 4_565 ?
O21 Cd4 O19 96.4(2) . . ?
O21 Cd4 O23 103.5(2) . . ?
O21 Cd4 O39 80.0(2) . 4_576 ?
O21 Cd4 N11 162.4(2) . . ?
O23 Cd4 O6 164.6(2) . 4_565 ?
O23 Cd4 O39 86.1(2) . 4_576 ?
O23 Cd4 N11 92.5(2) . . ?
O39 Cd4 O6 78.7(2) 4_576 4_565 ?
N11 Cd4 O6 86.3(2) . 4_565 ?
N11 Cd4 O39 94.0(2) . 4_576 ?
O11 Cd2 O17 85.3(2) 4_565 4_566 ?
O11 Cd2 N2 179.3(4) 4_565 . ?
O17 Cd2 N2 94.6(3) 4_566 . ?
O1 Cd2 O11 93.7(2) . 4_565 ?
O1 Cd2 O17 92.8(2) . 4_566 ?
O1 Cd2 O9 172.2(3) . 4_565 ?
O1 Cd2 N2 87.0(3) . . ?
O9 Cd2 O11 88.8(3) 4_565 4_565 ?
O9 Cd2 O17 80.0(2) 4_565 4_566 ?
O9 Cd2 N2 90.5(4) 4_565 . ?
O12 Cd2 O11 90.2(2) . 4_565 ?
O12 Cd2 O17 171.6(2) . 4_566 ?
O12 Cd2 O1 94.7(3) . . ?
O12 Cd2 O9 92.7(3) . 4_565 ?
O12 Cd2 N2 89.8(4) . . ?
O21 Cd6 O31 87.4(2) . 4_575 ?
O21 Cd6 O24 84.4(2) . . ?
O21 Cd6 N12 151.2(2) . . ?
O32 Cd6 O31 99.6(3) . 4_575 ?
O32 Cd6 O21 112.3(3) . . ?
O32 Cd6 O24 98.9(3) . . ?
O32 Cd6 N12 96.5(3) . . ?
O24 Cd6 O31 161.5(2) . 4_575 ?
N12 Cd6 O31 88.1(2) . 4_575 ?
N12 Cd6 O24 91.2(2) . . ?
O17 Cd3 O9 72.68(19) 1_556 . ?
O17 Cd3 C143 125.8(3) 1_556 4_576 ?
O17 Cd3 C63 28.3(2) 1_556 1_556 ?
O16 Cd3 O17 55.3(2) 1_556 1_556 ?
O16 Cd3 O9 91.5(3) 1_556 . ?
O16 Cd3 C143 110.7(3) 1_556 4_576 ?
O16 Cd3 C63 27.0(3) 1_556 1_556 ?
O37 Cd3 O17 153.4(2) 4_576 1_556 ?
O37 Cd3 O16 120.4(3) 4_576 1_556 ?
O37 Cd3 O9 132.9(2) 4_576 . ?
O37 Cd3 O36 56.2(3) 4_576 4_576 ?
O37 Cd3 C143 27.7(3) 4_576 4_576 ?
O37 Cd3 C63 141.7(3) 4_576 1_556 ?
O9 Cd3 C143 156.7(3) . 4_576 ?
O9 Cd3 C63 81.5(2) . 1_556 ?
O36 Cd3 O17 97.2(2) 4_576 1_556 ?
O36 Cd3 O16 93.3(3) 4_576 1_556 ?
O36 Cd3 O9 163.5(3) 4_576 . ?
O36 Cd3 C143 28.7(3) 4_576 4_576 ?
O36 Cd3 C63 95.7(2) 4_576 1_556 ?
O10 Cd3 O17 91.1(2) . 1_556 ?
O10 Cd3 O16 146.1(3) . 1_556 ?
O10 Cd3 O37 87.1(3) . 4_576 ?
O10 Cd3 O9 81.1(3) . . ?
O10 Cd3 O36 86.1(3) . 4_576 ?
O10 Cd3 C143 84.1(3) . 4_576 ?
O10 Cd3 C63 119.3(3) . 1_556 ?
O8 Cd3 O17 115.2(2) . 1_556 ?
O8 Cd3 O16 89.9(3) . 1_556 ?
O8 Cd3 O37 90.0(3) . 4_576 ?
O8 Cd3 O9 53.7(3) . . ?
O8 Cd3 O36 142.1(3) . 4_576 ?
O8 Cd3 O10 111.1(3) . . ?
O8 Cd3 C143 116.8(3) . 4_576 ?
O8 Cd3 C63 103.7(3) . 1_556 ?
C143 Cd3 C63 121.6(3) 4_576 1_556 ?
O6 Cd7 O31 112.6(2) 1_564 1_554 ?
O6 Cd7 C121 107.7(2) 1_564 1_554 ?
O6 Cd7 C27 27.7(3) 1_564 1_564 ?
O31 Cd7 C121 27.8(2) 1_554 1_554 ?
O31 Cd7 C27 139.6(3) 1_554 1_564 ?
O40 Cd7 O6 110.6(2) . 1_564 ?
O40 Cd7 O31 92.2(2) . 1_554 ?
O40 Cd7 O5 101.9(3) . 1_564 ?
O40 Cd7 O30 145.5(3) . 1_554 ?
O40 Cd7 C121 118.4(3) . 1_554 ?
O40 Cd7 C27 107.9(3) . 1_564 ?
O40 Cd7 N19 89.5(3) . . ?
O5 Cd7 O6 55.2(2) 1_564 1_564 ?
O5 Cd7 O31 163.9(3) 1_564 1_554 ?
O5 Cd7 O30 112.3(3) 1_564 1_554 ?
O5 Cd7 C121 139.7(3) 1_564 1_554 ?
O5 Cd7 C27 27.5(3) 1_564 1_564 ?
O30 Cd7 O6 92.6(2) 1_554 1_564 ?
O30 Cd7 O31 54.6(2) 1_554 1_554 ?
O30 Cd7 C121 27.4(3) 1_554 1_554 ?
O30 Cd7 C27 104.3(3) 1_554 1_564 ?
C27 Cd7 C121 127.4(3) 1_564 1_554 ?
N19 Cd7 O6 143.7(3) . 1_564 ?
N19 Cd7 O31 95.8(3) . 1_554 ?
N19 Cd7 O5 92.1(3) . 1_564 ?
N19 Cd7 O30 85.6(3) . 1_554 ?
N19 Cd7 C121 86.6(3) . 1_554 ?
N19 Cd7 C27 118.4(3) . 1_564 ?
O11 Cd1 O27 88.4(3) 4_565 4_565 ?
O11 Cd1 C113 85.9(3) 4_565 4_565 ?
O13 Cd1 O11 90.6(3) . 4_565 ?
O13 Cd1 O2 117.5(3) . . ?
O13 Cd1 O28 97.4(3) . 4_565 ?
O13 Cd1 O27 152.4(3) . 4_565 ?
O13 Cd1 N1 91.8(5) . . ?
O13 Cd1 C113 124.9(3) . 4_565 ?
O2 Cd1 O11 94.1(3) . 4_565 ?
O2 Cd1 O28 144.9(3) . 4_565 ?
O2 Cd1 O27 90.0(3) . 4_565 ?
O2 Cd1 N1 85.2(5) . . ?
O2 Cd1 C113 117.5(3) . 4_565 ?
O28 Cd1 O11 88.1(3) 4_565 4_565 ?
O28 Cd1 O27 55.0(3) 4_565 4_565 ?
O28 Cd1 C113 27.6(3) 4_565 4_565 ?
O27 Cd1 C113 27.5(3) 4_565 4_565 ?
N1 Cd1 O11 177.5(5) . 4_565 ?
N1 Cd1 O28 91.1(5) . 4_565 ?
N1 Cd1 O27 89.2(5) . 4_565 ?
N1 Cd1 C113 92.3(5) . 4_565 ?
O21 Cd5 O20 92.1(3) . . ?
O21 Cd5 O33 87.1(3) . . ?
O21 Cd5 O22 174.6(3) . . ?
O21 Cd5 N9 90.5(3) . . ?
O21 Cd5 N10 100.0(6) . . ?
O20 Cd5 O33 176.2(4) . . ?
O20 Cd5 O22 86.1(4) . . ?
O20 Cd5 N9 89.6(3) . . ?
O20 Cd5 N10 91.8(6) . . ?
O33 Cd5 O22 94.3(4) . . ?
O33 Cd5 N9 86.7(3) . . ?
O33 Cd5 N10 92.0(6) . . ?
O22 Cd5 N9 84.4(4) . . ?
N10 Cd5 O22 85.2(7) . . ?
N10 Cd5 N9 169.4(7) . . ?
Cd7 O6 Cd4 106.5(2) 1_546 4_666 ?
C27 O6 Cd4 137.0(6) . 4_666 ?
C27 O6 Cd7 88.3(5) . 1_546 ?
Cd2 O11 Cd1 104.9(2) 4_666 4_666 ?
C36 O11 Cd2 131.9(7) . 4_666 ?
C36 O11 Cd1 122.3(7) . 4_666 ?
Cd6 O31 Cd7 109.1(2) 4_676 1_556 ?
C121 O31 Cd6 124.3(6) . 4_676 ?
C121 O31 Cd7 89.2(5) . 1_556 ?
Cd2 O17 Cd3 100.9(2) 4_665 1_554 ?
C63 O17 Cd2 125.9(5) . 4_665 ?
C63 O17 Cd3 89.5(5) . 1_554 ?
C71 O19 Cd4 136.2(6) . . ?
C6 O1 Cd2 141.5(6) . . ?
C151 O40 Cd7 105.1(6) . . ?
Cd4 O21 Cd5 120.2(2) . . ?
Cd6 O21 Cd4 105.6(2) . . ?
Cd6 O21 Cd5 114.0(2) . . ?
C92 O23 Cd4 122.5(5) . . ?
C63 O16 Cd3 94.8(6) . 1_554 ?
C143 O37 Cd3 90.9(6) . 4_675 ?
C151 O39 Cd4 148.7(6) . 4_675 ?
Cd2 O9 Cd3 97.5(2) 4_666 . ?
C35 O9 Cd2 163.3(7) . 4_666 ?
C35 O9 Cd3 85.8(6) . . ?
C42 O12 Cd2 137.6(6) . . ?
C42 O13 Cd1 131.2(6) . . ?
C122 O32 Cd6 119.2(7) . . ?
C92 O24 Cd6 135.0(6) . . ?
C64 N8 C65 125.6(7) . . ?
C143 O36 Cd3 89.6(6) . 4_675 ?
C36 O10 Cd3 133.4(6) . . ?
C35 O8 Cd3 99.3(6) . . ?
C27 O5 Cd7 94.5(6) . 1_546 ?
C129 N16 C126 127.9(7) . . ?
C49 N6 C46 128.4(7) . . ?
C13 N3 C10 123.3(7) . . ?
C114 N15 C115 125.1(7) . . ?
C121 O30 Cd7 93.4(5) . 1_556 ?
C41B N2 Cd2 116.1(11) . . ?
C37 N2 Cd2 124.9(9) . . ?
C37 N2 C41B 118.0(13) . . ?
C37 N2 C41A 101(2) . . ?
C41A N2 Cd2 126.0(18) . . ?
C106 N14 C107 126.7(7) . . ?
C144 N18 C145 126.8(7) . . ?
C87 N12 Cd6 121.9(3) . . ?
C87 N12 C91 120.0 . . ?
C91 N12 Cd6 117.6(3) . . ?
N12 C87 C88 120.0 . . ?
C89 C88 C87 120.0 . . ?
C90 C89 C88 120.0 . . ?
C91 C90 C89 120.0 . . ?
C90 C91 N12 120.0 . . ?
C56 N7 C57 126.7(7) . . ?
C6 O2 Cd1 126.4(6) . . ?
C28 N5 C29 126.4(7) . . ?
C136 N17 C137 126.3(7) . . ?
C99 N13 C96 126.7(7) . . ?
C113 O28 Cd1 94.1(6) . 4_666 ?
C20 N4 C21 125.9(8) . . ?
C113 O27 Cd1 89.7(6) . 4_666 ?
C47 C46 N6 117.0(7) . . ?
C45 C46 N6 123.9(7) . . ?
C45 C46 C47 119.1(7) . . ?
C103 C102 C101 119.9(7) . . ?
C103 C102 C114 123.2(7) . . ?
C101 C102 C114 116.7(7) . . ?
C71 O20 Cd5 136.3(6) . . ?
C133 C132 C131 119.7(7) . . ?
C133 C132 C144 121.8(6) . . ?
C131 C132 C144 118.2(7) . . ?
C133 C134 C136 115.1(7) . . ?
C135 C134 C133 119.5(7) . . ?
C135 C134 C136 125.4(7) . . ?
C15 C14 C13 115.8(7) . . ?
C19 C14 C15 119.2(7) . . ?
C19 C14 C13 125.0(7) . . ?
C19 C18 C20 121.5(7) . . ?
C17 C18 C20 118.2(7) . . ?
C17 C18 C19 119.6(7) . . ?
C51 C52 C56 119.5(6) . . ?
C53 C52 C51 120.2(7) . . ?
C53 C52 C56 119.8(7) . . ?
C52 C51 C50 119.8(7) . . ?
C145 C150 C149 121.2(8) . . ?
C16 C15 C14 121.7(7) . . ?
C131 C130 C129 122.2(7) . . ?
C131 C130 C135 119.5(7) . . ?
C135 C130 C129 117.8(7) . . ?
C55 C54 C53 118.6(7) . . ?
C55 C54 C64 117.8(7) . . ?
C53 C54 C64 123.6(7) . . ?
C132 C133 C134 120.6(7) . . ?
O4 C20 N4 124.7(7) . . ?
O4 C20 C18 120.4(7) . . ?
N4 C20 C18 114.9(7) . . ?
C102 C103 C104 120.3(7) . . ?
C15 C16 C28 123.2(7) . . ?
C15 C16 C17 119.0(7) . . ?
C17 C16 C28 117.6(7) . . ?
C130 C131 C132 120.2(7) . . ?
O1 C6 O2 126.5(8) . . ?
O1 C6 C7 119.4(8) . . ?
O2 C6 C7 114.1(8) . . ?
C142 C137 N17 116.9(7) . . ?
C138 C137 N17 124.1(8) . . ?
C138 C137 C142 119.0(8) . . ?
C100 C101 C102 119.7(7) . . ?
C104 C105 C100 120.2(7) . . ?
C14 C19 C18 119.9(7) . . ?
O14 C49 N6 124.6(7) . . ?
O14 C49 C50 121.6(7) . . ?
N6 C49 C50 113.8(7) . . ?
C50 C55 C54 122.0(7) . . ?
C48 C43 C42 120.3(7) . . ?
C44 C43 C48 118.0(7) . . ?
C44 C43 C42 121.6(8) . . ?
O7 C28 N5 125.8(8) . . ?
O7 C28 C16 121.8(7) . . ?
N5 C28 C16 112.4(7) . . ?
C150 C145 N18 118.5(7) . . ?
C150 C145 C146 120.4(7) . . ?
C146 C145 N18 121.0(7) . . ?
C16 C17 C18 120.5(7) . . ?
C149 C148 C151 121.1(8) . . ?
C147 C148 C149 119.4(8) . . ?
C147 C148 C151 119.4(8) . . ?
O15 C56 N7 124.6(7) . . ?
O15 C56 C52 119.9(7) . . ?
N7 C56 C52 115.5(7) . . ?
O35 C136 N17 122.4(7) . . ?
O35 C136 C134 120.4(7) . . ?
N17 C136 C134 117.2(7) . . ?
C107 C108 C109 116.5(9) . . ?
C103 C104 C106 115.2(7) . . ?
C105 C104 C103 119.4(7) . . ?
C105 C104 C106 125.4(7) . . ?
C120 C115 N15 116.6(7) . . ?
C116 C115 N15 126.1(8) . . ?
C116 C115 C120 117.1(8) . . ?
C9 C10 N3 122.3(8) . . ?
C9 C10 C11 119.8(8) . . ?
C11 C10 N3 117.9(8) . . ?
C125 C126 N16 116.1(7) . . ?
C125 C126 C127 119.1(8) . . ?
C127 C126 N16 124.7(8) . . ?
C101 C100 C105 120.5(7) . . ?
C101 C100 C99 122.8(7) . . ?
C105 C100 C99 116.1(7) . . ?
O34 C129 N16 122.9(7) . . ?
O34 C129 C130 118.9(7) . . ?
N16 C129 C130 118.1(7) . . ?
C51 C50 C49 116.1(7) . . ?
C55 C50 C51 118.9(7) . . ?
C55 C50 C49 125.0(7) . . ?
C52 C53 C54 120.3(7) . . ?
C134 C135 C130 120.6(7) . . ?
C119 C118 C121 121.2(8) . . ?
C119 C118 C117 116.8(8) . . ?
C117 C118 C121 122.0(8) . . ?
O29 C114 N15 124.1(7) . . ?
O29 C114 C102 119.8(7) . . ?
N15 C114 C102 116.1(7) . . ?
O31 C121 Cd7 63.0(4) . 1_556 ?
O31 C121 C118 120.0(8) . . ?
O30 C121 Cd7 59.3(5) . 1_556 ?
O30 C121 O31 120.3(8) . . ?
O30 C121 C118 119.6(8) . . ?
C118 C121 Cd7 161.7(7) . 1_556 ?
C22 C23 C24 119.8(9) . . ?
C122 O33 Cd5 152.1(8) . . ?
C12 C7 C6 122.6(8) . . ?
C12 C7 C8 119.4(8) . . ?
C8 C7 C6 118.1(8) . . ?
C59 C60 C61 120.5(8) . . ?
C59 C60 C63 120.9(8) . . ?
C61 C60 C63 118.6(9) . . ?
C148 C149 C150 118.8(8) . . ?
C108 C107 N14 122.6(8) . . ?
C112 C107 N14 115.9(8) . . ?
C112 C107 C108 121.5(8) . . ?
C141 C142 C137 120.3(8) . . ?
N13 C96 C97 123.9(8) . . ?
N13 C96 C95 117.8(8) . . ?
C97 C96 C95 117.9(8) . . ?
C33 C32 C35 121.0(9) . . ?
C33 C32 C31 119.0(8) . . ?
C31 C32 C35 119.9(9) . . ?
C48 C47 C46 119.5(8) . . ?
N8 C64 C54 117.5(7) . . ?
O18 C64 N8 124.1(7) . . ?
O18 C64 C54 118.4(8) . . ?
O26 C106 N14 123.8(8) . . ?
O26 C106 C104 120.0(7) . . ?
N14 C106 C104 116.1(7) . . ?
C139 C140 C143 119.0(8) . . ?
C141 C140 C139 118.6(8) . . ?
C141 C140 C143 122.2(8) . . ?
C93 C98 C97 121.7(8) . . ?
C66 C65 N8 118.7(7) . . ?
C70 C65 N8 122.7(8) . . ?
C70 C65 C66 118.5(8) . . ?
C98 C93 C92 120.7(8) . . ?
C94 C93 C98 118.4(8) . . ?
C94 C93 C92 120.8(8) . . ?
C23 C24 C27 121.1(8) . . ?
C25 C24 C23 118.6(8) . . ?
C25 C24 C27 120.4(9) . . ?
O6 C27 Cd7 63.9(4) . 1_546 ?
O6 C27 C24 119.7(9) . . ?
O5 C27 Cd7 58.0(4) . 1_546 ?
O5 C27 O6 121.9(8) . . ?
O5 C27 C24 118.3(9) . . ?
C24 C27 Cd7 175.9(8) . 1_546 ?
C111 C110 C113 119.8(9) . . ?
C109 C110 C111 118.5(9) . . ?
C109 C110 C113 121.6(9) . . ?
O25 C99 N13 123.0(7) . . ?
O25 C99 C100 121.0(7) . . ?
N13 C99 C100 115.9(7) . . ?
C47 C48 C43 122.2(8) . . ?
C21 C22 C23 121.1(9) . . ?
C44 C45 C46 118.8(8) . . ?
C43 C44 C45 122.4(8) . . ?
C138 C139 C140 120.9(9) . . ?
N5 C29 C30 116.7(8) . . ?
C34 C29 N5 123.8(8) . . ?
C34 C29 C30 119.5(8) . . ?
C8 C9 C10 121.1(9) . . ?
N3 C13 C14 118.2(7) . . ?
O3 C13 N3 121.8(8) . . ?
O3 C13 C14 120.0(8) . . ?
C139 C138 C137 120.4(9) . . ?
C32 C33 C34 121.9(9) . . ?
C22 C21 N4 121.3(9) . . ?
C22 C21 C26 120.2(8) . . ?
C26 C21 N4 118.2(9) . . ?
O10 C36 O11 128.6(10) . . ?
C29 C34 C33 119.6(9) . . ?
C7 C12 C11 119.9(8) . . ?
C140 C141 C142 120.8(8) . . ?
C60 C59 C58 121.3(9) . . ?
C67 C66 C65 121.8(8) . . ?
C98 C97 C96 119.1(8) . . ?
C111 C112 C107 119.8(9) . . ?
C72 N9 Cd5 120.2(5) . . ?
C72 N9 C76 120.0 . . ?
C76 N9 Cd5 119.4(5) . . ?
C73 C72 N9 120.0 . . ?
C72 C73 C74 120.0 . . ?
C73 C74 C75 120.0 . . ?
C76 C75 C74 120.0 . . ?
C75 C76 N9 120.0 . . ?
C58 C57 N7 119.3(8) . . ?
C62 C57 N7 119.8(8) . . ?
C62 C57 C58 120.8(8) . . ?
C57 C58 C59 117.6(9) . . ?
O9 C35 O8 121.3(9) . . ?
O9 C35 C32 120.8(9) . . ?
O8 C35 C32 117.9(10) . . ?
O40 C151 O39 123.4(8) . . ?
O40 C151 C148 118.3(8) . . ?
O39 C151 C148 118.3(8) . . ?
C60 C61 C62 119.2(9) . . ?
C31 C30 C29 120.8(10) . . ?
O38 C144 N18 123.6(7) . . ?
O38 C144 C132 120.4(7) . . ?
N18 C144 C132 116.0(6) . . ?
C1 N1 Cd1 114.0(10) . . ?
C1 N1 C5 120.0 . . ?
C5 N1 Cd1 122.9(10) . . ?
N1 C1 C2 120.0 . . ?
C3 C2 C1 120.0 . . ?
C2 C3 C4 120.0 . . ?
C3 C4 C5 120.0 . . ?
C4 C5 N1 120.0 . . ?
C115 C120 C119 120.9(8) . . ?
O12 C42 O13 127.3(8) . . ?
O12 C42 C43 116.4(8) . . ?
O13 C42 C43 116.3(8) . . ?
C126 C125 C124 119.6(9) . . ?
C10 C11 C12 120.1(8) . . ?
C70 C69 C68 119.9(8) . . ?
C128 C123 C122 121.4(9) . . ?
C124 C123 C122 120.7(10) . . ?
C124 C123 C128 117.9(8) . . ?
O19 C71 C68 117.9(8) . . ?
O20 C71 O19 125.5(8) . . ?
O20 C71 C68 116.5(8) . . ?
C69 C68 C71 119.9(8) . . ?
C67 C68 C69 118.9(8) . . ?
C67 C68 C71 121.3(8) . . ?
C9 C8 C7 119.6(9) . . ?
C126 C127 C128 120.2(8) . . ?
C118 C119 C120 121.4(8) . . ?
C30 C31 C32 119.1(10) . . ?
C147 C146 C145 119.2(8) . . ?
O23 C92 O24 125.2(8) . . ?
O23 C92 C93 118.7(8) . . ?
O24 C92 C93 116.1(8) . . ?
C146 C147 C148 120.9(9) . . ?
C25 C26 C21 119.4(10) . . ?
C66 C67 C68 120.0(9) . . ?
C57 C62 C61 120.6(9) . . ?
C26 C25 C24 120.8(10) . . ?
C112 C111 C110 121.3(9) . . ?
O37 C143 Cd3 61.5(5) . 4_675 ?
O37 C143 O36 122.7(8) . . ?
O37 C143 C140 120.2(9) . . ?
O36 C143 Cd3 61.7(5) . 4_675 ?
O36 C143 C140 117.1(9) . . ?
C140 C143 Cd3 169.5(7) . 4_675 ?
O32 C122 C123 118.5(10) . . ?
O33 C122 O32 125.5(10) . . ?
O33 C122 C123 116.1(11) . . ?
C123 C128 C127 121.0(8) . . ?
C110 C109 C108 122.4(9) . . ?
C95 C94 C93 121.9(9) . . ?
C65 C70 C69 120.8(9) . . ?
C115 C116 C117 121.3(9) . . ?
O28 C113 Cd1 58.3(5) . 4_666 ?
O28 C113 C110 119.4(10) . . ?
O27 C113 Cd1 62.7(5) . 4_666 ?
O27 C113 O28 120.5(9) . . ?
O27 C113 C110 120.1(10) . . ?
C110 C113 Cd1 173.3(9) . 4_666 ?
O17 C63 Cd3 62.2(4) . 1_554 ?
O17 C63 C60 118.7(8) . . ?
O16 C63 Cd3 58.3(4) . 1_554 ?
O16 C63 O17 120.4(8) . . ?
O16 C63 C60 120.9(8) . . ?
C60 C63 Cd3 178.6(7) . 1_554 ?
C94 C95 C96 120.9(9) . . ?
C118 C117 C116 121.9(10) . . ?
C123 C124 C125 122.1(9) . . ?
C38 C39 C40B 119.0(12) . . ?
C40A C39 C38 115(2) . . ?
N11 C86 C85 120.0 . . ?
C86 N11 Cd4 117.8(4) . . ?
C82 N11 Cd4 121.7(4) . . ?
C82 N11 C86 120.0 . . ?
N11 C82 C83 120.0 . . ?
C82 C83 C84 120.0 . . ?
C85 C84 C83 120.0 . . ?
C84 C85 C86 120.0 . . ?
C39 C38 C37 116.2(13) . . ?
N19 C152 C153 120.0 . . ?
C152 N19 Cd7 118.8(5) . . ?
C152 N19 C156 120.0 . . ?
C156 N19 Cd7 121.2(5) . . ?
C155 C156 N19 120.0 . . ?
C156 C155 C154 120.0 . . ?
C153 C154 C155 120.0 . . ?
C154 C153 C152 120.0 . . ?
N2 C41B C40B 124(2) . . ?
C41B C40B C39 115.2(19) . . ?
N2 C37 C38 126.1(14) . . ?
O45 C163 C164 123.3(12) . . ?
O45 C163 C165 120.4(13) . . ?
C164 C163 C165 116.2(12) . . ?
O42 C169 C170 116.7(11) . . ?
O42 C169 C171 119.8(11) . . ?
C170 C169 C171 123.5(10) . . ?
O41 C157 C159 120.5(15) . . ?
O41 C157 C158 121.7(16) . . ?
C159 C157 C158 117.7(15) . . ?
C174 C172 C173 122.7(18) . . ?
O46 C172 C174 117.0(18) . . ?
O46 C172 C173 119.8(3) . . ?
O43 C166 C168 120.7(10) . . ?
O43 C166 C167 120.1(10) . . ?
C167 C166 C168 119.2(11) . . ?
C185 N20 C184 151(6) . . ?
C185 N20 C183 104(5) . . ?
C184 N20 C183 104(5) . . ?
O44 C160 C161 123.1(10) . . ?
O44 C160 C162 120.2(10) . . ?
C162 C160 C161 116.6(10) . . ?
N10 C81 C80 120.0 . . ?
C81 N10 Cd5 113.2(15) . . ?
C77 N10 Cd5 125.6(15) . . ?
C77 N10 C81 120.0 . . ?
C78 C77 N10 120.0 . . ?
C79 C78 C77 120.0 . . ?
C78 C79 C80 120.0 . . ?
C79 C80 C81 120.0 . . ?
O47 C176 C175 119.4(14) . . ?
O47 C176 C177 122.2(18) . . ?
C175 C176 C177 116.7(19) . . ?
C178 C183 N20 119(4) . . ?
C178 C183 C182 120.0 . . ?
C182 C183 N20 121(4) . . ?
C183 C178 C179 120.0 . . ?
C178 C179 C180 120.0 . . ?
C179 C180 C181 120.0 . . ?
C182 C181 C180 120.0 . . ?
C181 C182 C183 120.0 . . ?
C39 C40A C41A 115(4) . . ?
N2 C41A C40A 128(4) . . ?

loop_
_geom_bond_atom_site_label_1
_geom_bond_atom_site_label_2
_geom_bond_distance
_geom_bond_site_symmetry_2
_geom_bond_publ_flag
Cd4 O6 2.438(6) 4_565 ?
Cd4 O19 2.240(5) . ?
Cd4 O21 2.232(5) . ?
Cd4 O23 2.254(5) . ?
Cd4 O39 2.379(5) 4_576 ?
Cd4 N11 2.291(6) . ?
Cd2 O11 2.287(5) 4_565 ?
Cd2 O17 2.318(5) 4_566 ?
Cd2 O1 2.243(5) . ?
Cd2 O9 2.283(6) 4_565 ?
Cd2 O12 2.239(6) . ?
Cd2 N2 2.332(9) . ?
Cd6 O31 2.344(6) 4_575 ?
Cd6 O21 2.219(5) . ?
Cd6 O32 2.195(7) . ?
Cd6 O24 2.290(6) . ?
Cd6 N12 2.273(4) . ?
Cd3 O17 2.421(5) 1_556 ?
Cd3 O16 2.336(6) 1_556 ?
Cd3 O37 2.324(6) 4_576 ?
Cd3 O9 2.569(7) . ?
Cd3 O36 2.329(6) 4_576 ?
Cd3 O10 2.258(7) . ?
Cd3 O8 2.255(6) . ?
Cd3 C143 2.645(9) 4_576 ?
Cd3 C63 2.738(8) 1_556 ?
Cd7 O6 2.414(6) 1_564 ?
Cd7 O31 2.423(6) 1_554 ?
Cd7 O40 2.224(6) . ?
Cd7 O5 2.285(6) 1_564 ?
Cd7 O30 2.342(7) 1_554 ?
Cd7 C121 2.720(9) 1_554 ?
Cd7 C27 2.687(8) 1_564 ?
Cd7 N19 2.253(7) . ?
Cd1 O11 2.353(7) 4_565 ?
Cd1 O13 2.208(6) . ?
Cd1 O2 2.231(6) . ?
Cd1 O28 2.316(6) 4_565 ?
Cd1 O27 2.414(8) 4_565 ?
Cd1 N1 2.241(12) . ?
Cd1 C113 2.715(10) 4_565 ?
Cd5 O21 2.257(5) . ?
Cd5 O20 2.259(7) . ?
Cd5 O33 2.285(8) . ?
Cd5 O22 2.329(9) . ?
Cd5 N9 2.354(6) . ?
Cd5 N10 2.299(2) . ?
O15 C56 1.233(10) . ?
O6 C27 1.251(12) . ?
O11 C36 1.265(12) . ?
O31 C121 1.269(10) . ?
O17 C63 1.298(11) . ?
O19 C71 1.261(11) . ?
O1 C6 1.217(12) . ?
O34 C129 1.253(9) . ?
O38 C144 1.228(10) . ?
O4 C20 1.219(10) . ?
O29 C114 1.218(10) . ?
O40 C151 1.224(11) . ?
O25 C99 1.213(10) . ?
O14 C49 1.225(10) . ?
O7 C28 1.195(10) . ?
O23 C92 1.271(11) . ?
O16 C63 1.246(11) . ?
O37 C143 1.228(12) . ?
O39 C151 1.283(11) . ?
O9 C35 1.237(13) . ?
O12 C42 1.233(12) . ?
O26 C106 1.203(10) . ?
O13 C42 1.265(12) . ?
O32 C122 1.268(15) . ?
O24 C92 1.280(11) . ?
N8 C64 1.329(11) . ?
N8 C65 1.420(10) . ?
O36 C143 1.269(12) . ?
O10 C36 1.216(14) . ?
O8 C35 1.283(13) . ?
O5 C27 1.244(13) . ?
N16 C126 1.413(10) . ?
N16 C129 1.344(10) . ?
N6 C46 1.405(9) . ?
N6 C49 1.360(10) . ?
N3 C10 1.424(10) . ?
N3 C13 1.364(11) . ?
N15 C115 1.412(9) . ?
N15 C114 1.356(10) . ?
O30 C121 1.252(12) . ?
N2 C41B 1.31(2) . ?
N2 C37 1.271(18) . ?
N2 C41A 1.38(4) . ?
N14 C107 1.432(11) . ?
N14 C106 1.343(10) . ?
N18 C145 1.415(9) . ?
N18 C144 1.352(10) . ?
N12 C87 1.3900 . ?
N12 C91 1.3900 . ?
C87 C88 1.3900 . ?
C88 C89 1.3900 . ?
C89 C90 1.3900 . ?
C90 C91 1.3900 . ?
N7 C56 1.331(11) . ?
N7 C57 1.420(10) . ?
O3 C13 1.227(11) . ?
O35 C136 1.217(10) . ?
O2 C6 1.264(12) . ?
O18 C64 1.222(11) . ?
N5 C28 1.350(10) . ?
N5 C29 1.408(10) . ?
N17 C137 1.413(10) . ?
N17 C136 1.363(10) . ?
N13 C96 1.388(10) . ?
N13 C99 1.360(11) . ?
O28 C113 1.261(13) . ?
N4 C20 1.352(11) . ?
N4 C21 1.417(10) . ?
O27 C113 1.256(14) . ?
C46 C47 1.404(12) . ?
C46 C45 1.399(12) . ?
C102 C103 1.391(11) . ?
C102 C101 1.399(10) . ?
C102 C114 1.510(10) . ?
O20 C71 1.257(12) . ?
C132 C133 1.384(10) . ?
C132 C131 1.397(10) . ?
C132 C144 1.510(10) . ?
C134 C133 1.389(10) . ?
C134 C136 1.501(10) . ?
C134 C135 1.383(10) . ?
C14 C15 1.390(11) . ?
C14 C19 1.388(11) . ?
C14 C13 1.494(11) . ?
O42 C169 1.230(2) . ?
C18 C20 1.494(10) . ?
C18 C19 1.404(11) . ?
C18 C17 1.391(11) . ?
O44 C160 1.229(2) . ?
C52 C51 1.397(10) . ?
C52 C56 1.501(9) . ?
C52 C53 1.390(10) . ?
C51 C50 1.404(10) . ?
O45 C163 1.230(2) . ?
C150 C145 1.350(11) . ?
C150 C149 1.398(11) . ?
C15 C16 1.379(11) . ?
C130 C131 1.384(10) . ?
C130 C129 1.491(10) . ?
C130 C135 1.399(10) . ?
C54 C55 1.395(11) . ?
C54 C53 1.397(11) . ?
C54 C64 1.501(10) . ?
C103 C104 1.409(10) . ?
O43 C166 1.229(2) . ?
C16 C28 1.505(11) . ?
C16 C17 1.390(11) . ?
C6 C7 1.508(11) . ?
C137 C142 1.383(12) . ?
C137 C138 1.380(12) . ?
C101 C100 1.382(11) . ?
C105 C104 1.381(11) . ?
C105 C100 1.405(11) . ?
C49 C50 1.496(10) . ?
C55 C50 1.375(11) . ?
C43 C48 1.377(12) . ?
C43 C44 1.368(13) . ?
C43 C42 1.514(11) . ?
C145 C146 1.394(12) . ?
C148 C149 1.397(13) . ?
C148 C151 1.508(11) . ?
C148 C147 1.386(13) . ?
C108 C107 1.387(12) . ?
C108 C109 1.421(12) . ?
C104 C106 1.498(10) . ?
C115 C120 1.376(11) . ?
C115 C116 1.347(13) . ?
C10 C9 1.372(13) . ?
C10 C11 1.385(12) . ?
C126 C125 1.376(13) . ?
C126 C127 1.392(12) . ?
C100 C99 1.513(10) . ?
C118 C121 1.485(11) . ?
C118 C119 1.361(13) . ?
C118 C117 1.361(14) . ?
C23 C24 1.398(13) . ?
C23 C22 1.374(12) . ?
O33 C122 1.250(15) . ?
C7 C12 1.376(13) . ?
C7 C8 1.413(12) . ?
C60 C59 1.354(14) . ?
C60 C61 1.369(14) . ?
C60 C63 1.494(11) . ?
C107 C112 1.385(12) . ?
C142 C141 1.381(12) . ?
C96 C97 1.397(13) . ?
C96 C95 1.433(13) . ?
C32 C33 1.358(14) . ?
C32 C35 1.482(12) . ?
C32 C31 1.422(15) . ?
C47 C48 1.374(11) . ?
C140 C139 1.384(13) . ?
C140 C141 1.375(13) . ?
C140 C143 1.519(12) . ?
C98 C93 1.391(12) . ?
C98 C97 1.395(12) . ?
C65 C66 1.389(12) . ?
C65 C70 1.373(12) . ?
C93 C92 1.493(11) . ?
C93 C94 1.377(14) . ?
C24 C27 1.495(11) . ?
C24 C25 1.397(14) . ?
C110 C111 1.376(14) . ?
C110 C109 1.373(14) . ?
C110 C113 1.491(13) . ?
C22 C21 1.359(14) . ?
C45 C44 1.393(12) . ?
C139 C138 1.374(12) . ?
C29 C34 1.363(13) . ?
C29 C30 1.412(13) . ?
C9 C8 1.366(12) . ?
C33 C34 1.395(12) . ?
C21 C26 1.389(14) . ?
C12 C11 1.393(12) . ?
C59 C58 1.397(11) . ?
C66 C67 1.370(12) . ?
C112 C111 1.376(13) . ?
N9 C72 1.3900 . ?
N9 C76 1.3900 . ?
C72 C73 1.3900 . ?
C73 C74 1.3900 . ?
C74 C75 1.3900 . ?
C75 C76 1.3900 . ?
C57 C58 1.390(13) . ?
C57 C62 1.355(13) . ?
C61 C62 1.388(12) . ?
C30 C31 1.370(13) . ?
N1 C1 1.3900 . ?
N1 C5 1.3900 . ?
C1 C2 1.3900 . ?
C2 C3 1.3900 . ?
C3 C4 1.3900 . ?
C4 C5 1.3900 . ?
C120 C119 1.380(12) . ?
C125 C124 1.398(13) . ?
C69 C68 1.400(13) . ?
C69 C70 1.396(12) . ?
C123 C122 1.504(13) . ?
C123 C128 1.383(14) . ?
C123 C124 1.372(14) . ?
C71 C68 1.494(12) . ?
C68 C67 1.390(13) . ?
C127 C128 1.394(12) . ?
C146 C147 1.381(12) . ?
C26 C25 1.373(13) . ?
C94 C95 1.341(13) . ?
C116 C117 1.376(14) . ?
C39 C38 1.370(19) . ?
C39 C40B 1.47(3) . ?
C39 C40A 1.20(4) . ?
C168 C166 1.539(2) . ?
C161 C160 1.539(2) . ?
C86 N11 1.3900 . ?
C86 C85 1.3900 . ?
N11 C82 1.3900 . ?
C82 C83 1.3900 . ?
C83 C84 1.3900 . ?
C84 C85 1.3900 . ?
O41 C157 1.230(2) . ?
C38 C37 1.424(16) . ?
C152 N19 1.3900 . ?
C152 C153 1.3900 . ?
N19 C156 1.3900 . ?
C156 C155 1.3900 . ?
C155 C154 1.3900 . ?
C154 C153 1.3900 . ?
C41B C40B 1.42(2) . ?
C163 C164 1.540(2) . ?
C163 C165 1.540(2) . ?
C169 C170 1.539(2) . ?
C169 C171 1.540(2) . ?
C157 C159 1.540(2) . ?
C157 C158 1.540(2) . ?
C167 C166 1.539(2) . ?
C172 C174 1.539(2) . ?
C172 C173 1.539(2) . ?
C172 O46 1.229(2) . ?
C185 N20 1.44(2) . ?
N20 C184 1.45(2) . ?
N20 C183 1.52(6) . ?
C162 C160 1.539(2) . ?
C81 N10 1.3900 . ?
C81 C80 1.3900 . ?
N10 C77 1.3900 . ?
C77 C78 1.3900 . ?
C78 C79 1.3900 . ?
C79 C80 1.3900 . ?
O47 C176 1.229(2) . ?
C176 C175 1.539(2) . ?
C176 C177 1.539(2) . ?
C183 C178 1.3900 . ?
C183 C182 1.3900 . ?
C178 C179 1.3900 . ?
C179 C180 1.3900 . ?
C180 C181 1.3900 . ?
C181 C182 1.3900 . ?
C40A C41A 1.42(5) . ?

loop_
_smtbx_masks_void_nr
_smtbx_masks_void_average_x
_smtbx_masks_void_average_y
_smtbx_masks_void_average_z
_smtbx_masks_void_volume
_smtbx_masks_void_count_electrons
_smtbx_masks_void_content
1 0.391 0.123 0.269 289.7 64.5 ?
2 -0.158 0.000 0.500 443.0 103.2 ?
3 -0.391 -0.123 0.731 289.7 60.2 ?
4 0.500 0.000 0.000 598.2 102.0 ?
5 -0.192 0.199 0.502 228.5 51.6 ?
6 -0.109 0.377 0.769 289.7 64.5 ?
7 0.308 0.301 0.002 228.5 49.7 ?
8 0.000 0.500 0.500 598.2 102.0 ?
9 -0.470 0.500 1.000 443.0 103.2 ?
10 0.109 0.623 0.231 289.7 60.1 ?
11 -0.308 0.699 0.998 228.5 53.5 ?
12 0.192 0.801 0.498 228.5 51.6 ?
